data_7160259
loop_
_publ_author_name
'Feng, Lijun'
'Hua, Xinqiang'
'Shang, Jihai'
'Shao, Xiangfeng'

_publ_section_title
;
 Coordination Complexes of PIII-Doped Hetero-buckybowls and Their
 Applications in Catalysis
;
_journal_name_full 'Organic &amp; Biomolecular Chemistry'
_journal_paper_doi 10.1039/D4OB01737D
_journal_year 2024
_chemical_formula_moiety 'C48 H59 Au Cl O6 P Se2, 0.25(C2 H3 N)'
_chemical_formula_sum 'C48.5 H59.75 Au Cl N0.25 O6 P Se2'
_chemical_formula_weight 1163.52
_chemical_name_common 5-AuCl
_chemical_name_systematic 5-AuCl
_space_group_crystal_system monoclinic
_space_group_IT_number 14
_space_group_name_Hall '-P 2ybc'
_space_group_name_H-M_alt 'P 1 21/c 1'
_atom_sites_solution_hydrogens geom
_atom_sites_solution_primary iterative
_audit_creation_date 2023-08-17
_audit_creation_method
;
Olex2 1.5
(compiled 2021.12.09 svn.r5202d8cf for OlexSys, GUI svn.r6439)
;
_audit_update_record
;
2024-05-15 deposited with the CCDC.	2024-11-21 downloaded from the CCDC.
;
_cell_angle_alpha 90
_cell_angle_beta 91.8893(6)
_cell_angle_gamma 90
_cell_formula_units_Z 16
_cell_length_a 28.00533(19)
_cell_length_b 38.3306(3)
_cell_length_c 17.81397(12)
_cell_measurement_reflns_used 54948
_cell_measurement_temperature 149.99(10)
_cell_measurement_theta_max 76.2450
_cell_measurement_theta_min 1.9680
_cell_volume 19112.2(2)
_computing_cell_refinement 'CrysAlisPro 1.171.41.113a (Rigaku OD, 2021)'
_computing_data_collection 'CrysAlisPro 1.171.41.113a (Rigaku OD, 2021)'
_computing_data_reduction 'CrysAlisPro 1.171.41.113a (Rigaku OD, 2021)'
_computing_molecular_graphics 'Olex2 1.5 (Dolomanov et al., 2009)'
_computing_publication_material 'Olex2 1.5 (Dolomanov et al., 2009)'
_computing_structure_refinement 'SHELXL 2018/3 (Sheldrick, 2015)'
_computing_structure_solution 'olex2.solve 1.5 (Bourhis et al., 2015)'
_diffrn_ambient_environment N~2~
_diffrn_ambient_temperature 149.99(10)
_diffrn_detector 'Hybrid Pixel Array Detector'
_diffrn_detector_area_resol_mean 10.0000
_diffrn_detector_type HyPix
_diffrn_measured_fraction_theta_full 0.993
_diffrn_measured_fraction_theta_max 0.939
_diffrn_measurement_details
;
List of Runs (angles in degrees, time in seconds):

  # Type    Start    End  Width  t~exp~   \w     \q     \k     \f   Frames
#--------------------------------------------------------------------------
  1  \w     33.00 119.00   0.50    0.29    --   47.45  57.00-150.00  172
  2  \w     49.00 119.00   0.50    0.29    --   47.45 166.00-172.00  140
  3  \w     50.00 125.00   0.50    1.16    --  107.75 166.00-172.00  150
  4  \w    104.00 129.00   0.50    1.16    --  107.75 115.00  41.00   50
  5  \w    101.00 172.00   0.50    1.16    --  107.75  37.00  30.00  142
  6  \w     46.00 102.00   0.50    1.16    --  107.75 -99.00 -30.00  112
  7  \w     36.00 109.00   0.50    1.16    --  107.75-115.00 -48.00  146
  8  \w     26.00  51.00   0.50    0.29    --   47.45-115.00 -48.00   50
  9  \w     55.00  80.00   0.50    0.29    --   47.45-166.00 165.00   50
 10  \w     38.00  63.00   0.50    1.16    --  107.75 -57.00 120.00   50
 11  \w     59.00  99.00   0.50    1.16    --  107.75 -77.00 -30.00   80
 12  \w     38.00  63.00   0.50    1.16    --  107.75 -57.00 -60.00   50
 13  \w     35.00  60.00   0.50    1.16    --  107.75 -57.00 -30.00   50
 14  \w   -106.00 -81.00   0.50    0.29    --  -47.45 166.00-172.00   50
 15  \w   -114.00 -89.00   0.50    1.16    -- -100.00 166.00-172.00   50
 16  \w    -80.00 -53.00   0.50    0.29    --  -47.45 115.00  41.00   54
 17  \w   -109.00 -72.00   0.50    1.16    -- -100.00 115.00  41.00   74
 18  \w    -67.00 -28.00   0.50    1.16    -- -100.00  77.00  60.00   78
 19  \w    -66.00 -39.00   0.50    1.16    -- -100.00  57.00  30.00   54
 20  \w    -63.00 -38.00   0.50    1.16    -- -100.00  57.00 -30.00   50
 21  \w    -68.00 -31.00   0.50    1.16    -- -100.00  57.00 -90.00   74
 22  \w    -68.00 -27.00   0.50    1.16    -- -100.00  57.00-120.00   82
 23  \w    -60.00 -33.00   0.50    1.16    -- -100.00  57.00  60.00   54
 24  \w   -174.00 -88.00   0.50    1.16    -- -100.00 -19.00 150.00  172
;
_diffrn_measurement_device 'four-circle diffractometer'
_diffrn_measurement_device_type 'ROD, Synergy Custom system, HyPix'
_diffrn_measurement_method '\w scans'
_diffrn_orient_matrix_type 'CrysAlisPro convention (1999,Acta A55,543-557)'
_diffrn_orient_matrix_UB_11 0.0013460000
_diffrn_orient_matrix_UB_12 0.0396032000
_diffrn_orient_matrix_UB_13 -0.0145706000
_diffrn_orient_matrix_UB_21 0.0538837000
_diffrn_orient_matrix_UB_22 -0.0023447000
_diffrn_orient_matrix_UB_23 -0.0140697000
_diffrn_orient_matrix_UB_31 -0.0111288000
_diffrn_orient_matrix_UB_32 -0.0065006000
_diffrn_orient_matrix_UB_33 -0.0841098000
_diffrn_radiation_monochromator mirror
_diffrn_radiation_probe x-ray
_diffrn_radiation_type 'Cu K\a'
_diffrn_radiation_wavelength 1.54184
_diffrn_reflns_av_R_equivalents 0.0646
_diffrn_reflns_av_unetI/netI 0.0488
_diffrn_reflns_Laue_measured_fraction_full 0.993
_diffrn_reflns_Laue_measured_fraction_max 0.939
_diffrn_reflns_limit_h_max 35
_diffrn_reflns_limit_h_min -35
_diffrn_reflns_limit_k_max 47
_diffrn_reflns_limit_k_min -44
_diffrn_reflns_limit_l_max 16
_diffrn_reflns_limit_l_min -22
_diffrn_reflns_number 127745
_diffrn_reflns_point_group_measured_fraction_full 0.993
_diffrn_reflns_point_group_measured_fraction_max 0.939
_diffrn_reflns_theta_full 67.684
_diffrn_reflns_theta_max 77.727
_diffrn_reflns_theta_min 1.954
_diffrn_source 'Rotating-anode X-ray tube'
_diffrn_source_type 'Rigaku (Cu) X-ray Source'
_exptl_absorpt_coefficient_mu 8.730
_exptl_absorpt_correction_T_max 1.00000
_exptl_absorpt_correction_T_min 0.45887
_exptl_absorpt_correction_type multi-scan
_exptl_absorpt_process_details
;
CrysAlisPro 1.171.41.113a (Rigaku Oxford Diffraction, 2021)
Empirical absorption correction using spherical harmonics,
implemented in SCALE3 ABSPACK scaling algorithm.
;
_exptl_crystal_colour 'clear yellowish yellow'
_exptl_crystal_colour_lustre clear
_exptl_crystal_colour_modifier yellowish
_exptl_crystal_colour_primary yellow
_exptl_crystal_density_diffrn 1.617
_exptl_crystal_description needle
_exptl_crystal_F_000 9272
_exptl_crystal_size_max 0.13
_exptl_crystal_size_mid 0.11
_exptl_crystal_size_min 0.05
_refine_diff_density_max 5.590
_refine_diff_density_min -5.074
_refine_diff_density_rms 0.195
_refine_ls_extinction_method none
_refine_ls_goodness_of_fit_ref 1.040
_refine_ls_hydrogen_treatment constr
_refine_ls_matrix_type full
_refine_ls_number_parameters 2164
_refine_ls_number_reflns 38279
_refine_ls_number_restraints 1632
_refine_ls_restrained_S_all 1.036
_refine_ls_R_factor_all 0.0939
_refine_ls_R_factor_gt 0.0801
_refine_ls_shift/su_max 0.001
_refine_ls_shift/su_mean 0.000
_refine_ls_structure_factor_coef Fsqd
_refine_ls_weighting_details 'w=1/[\s^2^(Fo^2^)+(0.1272P)^2^+189.1734P] where P=(Fo^2^+2Fc^2^)/3'
_refine_ls_weighting_scheme calc
_refine_ls_wR_factor_gt 0.2264
_refine_ls_wR_factor_ref 0.2391
_reflns_Friedel_coverage 0.000
_reflns_number_gt 31132
_reflns_number_total 38279
_reflns_threshold_expression 'I > 2\s(I)'
_cod_data_source_file d4ob01737d2.cif
_cod_data_source_block 5-AuCl
_cod_original_formula_sum 'C48.50 H59.75 Au Cl N0.25 O6 P Se2'
_cod_database_code 7160259
_shelx_shelxl_version_number 2018/3
_shelx_space_group_comment
;
The symmetry employed for this shelxl refinement is uniquely defined
by the following loop, which should always be used as a source of
symmetry information in preference to the above space-group names.
They are only intended as comments.
;
_shelx_estimated_absorpt_t_max 0.669
_shelx_estimated_absorpt_t_min 0.397
_olex2_refinement_description
;
1. Fixed Uiso
 At 1.2 times of:
  All C(H) groups, All C(H,H) groups
 At 1.5 times of:
  All C(H,H,H) groups
2. Restrained distances
 C04X-C05C = C05C-C067
 1.54 with sigma of 0.02
 C05C-C067 = C067-C13
 1.54 with sigma of 0.02
 C05M-C064 = C064-C3
 1.54 with sigma of 0.02
 C064-C3 = C3-C2
 1.54 with sigma of 0.02
 C06A-C1 = C1-C22
 1.54 with sigma of 0.02
 C05T-C06A = C06A-C1
 1.54 with sigma of 0.02
 C05C-C13
 2.515 with sigma of 0.04
 C04X-C067
 2.515 with sigma of 0.04
 C064-C2
 2.515 with sigma of 0.04
 C05M-C3
 2.515 with sigma of 0.04
 C06A-C22
 2.515 with sigma of 0.04
 C05T-C1
 2.515 with sigma of 0.04
3. Uiso/Uaniso restraints and constraints
All non-hydrogen atoms have similar U: within 2A with sigma of 0.01 and sigma
for terminal atoms of 0.02 within 2A
4. Rigid body (RIGU) restrains
 C04X, C05C, C067, C13
 with sigma for 1-2 distances of 0.01 and sigma for 1-3 distances of 0.02
 C05M, C064, C3, C2
 with sigma for 1-2 distances of 0.01 and sigma for 1-3 distances of 0.02
 C05T, C06A, C1, C22
 with sigma for 1-2 distances of 0.001 and sigma for 1-3 distances of 0.002
 C049, C05B, C065, C068, C05V
 with sigma for 1-2 distances of 0.01 and sigma for 1-3 distances of 0.02
5.a Secondary CH2 refined with riding coordinates:
 C01W(H01a,H01b), C01Y(H01c,H01d), C02A(H02i,H02j), C02K(H02k,H02l), C02O(H02a,
 H02b), C02Q(H02c,H02d), C02V(H02e,H02f), C02Z(H02g,H02h), C031(H03s,H03t),
 C03H(H03a,H03b), C03I(H03d,H03e), C03N(H03n,H03o), C03P(H03f,H03g), C03R(H03y,
 H), C03U(H03z,Ha), C03V(H03h,H03i), C03W(H03j,H03k), C03Y(H03p,H03r),
 C03Z(H03l,H03m), C041(H18,Hd), C045(H5,He), C047(H04h,H04i), C048(H6,Hf),
 C04A(H7,Hg), C04C(H04a,H04b), C04D(H9,Hh), C04E(H10,Hi), C04F(H04j,H04k),
 C04G(H22,Hj), C04H(H04m,H04n), C04I(H23,Hk), C04K(H24,Hl), C04M(H04c,H04d),
 C04P(H04r,H04s), C04R(H04t,H04u), C04T(H12,Hm), C04U(H25,Hn), C04V(H13,Ho),
 C04W(H04v,H04w), C04X(H04x,H04y), C04Y(H04z,Hp), C050(H05t,H05u), C052(H05v,
 H05w), C053(H26,Hq), C056(H27,Hr), C057(H28,Hs), C058(H05d,H05e), C05A(H05f,
 H05g), C05C(H05x,H05y), C05F(H05,Hx), C05I(H30,H37), C05M(H15,H44), C05N(H33,
 H45), C05P(H05k,H05l), C05Q(H2,H48), C05S(H3,H51), C05T(H17,H52), C05U(H05m,
 H05n), C05X(H05o,H05p), C05Y(H34,H53), C060(H06i,H06j), C061(H06w,H06x),
 C063(H06y,H54), C064(H06s,H06t), C066(H06z,H55), C067(H06n,H06o), C069(H06a,
 H06b), C06A(H06u,H06v), C06E(H06,H56), C18(H18a,H18b), C1(H1a,H1b), C3(H3a,H3b)
5.b Me refined with riding coordinates:
 C13(H13a,H13b,H13c)
5.c Aromatic/amide H refined with riding coordinates:
 C032(H032), C039(H039), C03C(H03C), C03D(H03u), C03Q(H03Q), C044(H044),
 C046(H046), C05B(H19), C065(H065), C05W(H20), C068(H068), C05V(H21), C04B(H8),
 C04J(H04p), C04L(H04L), C04N(H11), C04O(H04O), C04Q(H04Q), C04Z(H04),
 C051(H051)
5.d Fitted hexagon refined as free rotating group:
 C049(C05B,C065,C05W,C068,C05V)
5.e Idealised Me refined as rotating group:
 C03X(H03v,H03w,H03x), C040(H4,Hb,Hc), C04S(H04e,H04f,H04g), C055(H05a,H05b,
 H05c), C05D(H36,Ht,Hu), C05E(H05z,Hv,Hw), C05G(H05h,H05i,H05j), C05H(H29,Hy,
 Hz), C05J(H31,H38,H39), C05K(H14,H40,H41), C05L(H32,H42,H43), C05O(H1,H46,H47),
  C05R(H16,H49,H50), C05Z(H05q,H05r,H05s), C062(H06k,H06l,H06m), C06D(H06c,H06d,
 H06e), C06F(H06p,H06q,H06r), C06G(H06f,H06g,H06h), C06H(H35,H57,H58), C14(H14a,
 H14b,H14c), C26(H26a,H26b,H26c), C5(H5a,H5b,H5c), C22(H22a,H22b,H22c), C2(H2a,
 H2b,H2c)
;
_olex2_submission_special_instructions 'No special instructions were received'
_oxdiff_exptl_absorpt_empirical_details
;
Empirical correction (ABSPACK) includes:
- Absorption correction using spherical harmonics
- Frame scaling
;
_oxdiff_exptl_absorpt_empirical_full_max 3.523
_oxdiff_exptl_absorpt_empirical_full_min 0.555

loop_
_space_group_symop_operation_xyz
'x, y, z'
'-x, y+1/2, -z+1/2'
'-x, -y, -z'
'x, -y-1/2, z-1/2'

loop_
_atom_site_label
_atom_site_type_symbol
_atom_site_fract_x
_atom_site_fract_y
_atom_site_fract_z
_atom_site_U_iso_or_equiv
_atom_site_adp_type
_atom_site_occupancy
_atom_site_site_symmetry_order
_atom_site_calc_flag
_atom_site_refinement_flags_posn
_atom_site_refinement_flags_adp
_atom_site_refinement_flags_occupancy
_atom_site_disorder_assembly
_atom_site_disorder_group
Au01 Au 1.10622(2) 0.14492(2) 0.16050(2) 0.04275(11) Uani 1 1 d . . . . .
Au02 Au 0.69076(2) -0.15432(2) 0.30626(2) 0.04528(11) Uani 1 1 d . . . . .
Au03 Au 0.82865(2) 0.14418(2) 0.48094(2) 0.04671(12) Uani 1 1 d . . . . .
Au04 Au 0.62781(2) 0.38411(2) 0.43327(3) 0.06589(16) Uani 1 1 d . . . . .
Se5 Se 1.04386(3) 0.32456(2) 0.35072(5) 0.03599(19) Uani 1 1 d . U . . .
Se7 Se 0.88875(3) 0.32332(2) 0.28542(5) 0.0374(2) Uani 1 1 d . U . . .
Se4 Se 0.93826(3) 0.18443(3) 0.48826(5) 0.0378(2) Uani 1 1 d . U . . .
Se6 Se 0.99470(4) 0.18359(3) 0.14734(5) 0.0394(2) Uani 1 1 d . U . . .
Se1 Se 0.52280(4) 0.53389(3) 0.16256(6) 0.0454(2) Uani 1 1 d . U . . .
Se Se 0.41230(4) 0.38218(3) 0.12886(7) 0.0490(2) Uani 1 1 d . U . . .
Se3 Se 0.48139(4) -0.07496(3) 0.04912(6) 0.0486(2) Uani 1 1 d . U . . .
Se2 Se 0.61473(4) 0.04083(3) 0.23588(7) 0.0491(2) Uani 1 1 d . U . . .
P00D P 1.11960(8) 0.16902(6) 0.27257(12) 0.0367(4) Uani 1 1 d . U . . .
P00E P 0.68532(9) -0.12002(6) 0.20573(15) 0.0425(5) Uani 1 1 d . U . . .
P00F P 0.81563(9) 0.16708(7) 0.36730(13) 0.0421(5) Uani 1 1 d . U . . .
Cl00 Cl 1.08514(10) 0.11978(8) 0.04804(15) 0.0589(7) Uani 1 1 d . . . . .
Cl Cl 0.69480(11) -0.18963(9) 0.40910(16) 0.0658(7) Uani 1 1 d . . . . .
P00I P 0.61671(10) 0.39337(7) 0.31063(17) 0.0515(6) Uani 1 1 d . U . . .
Cl1 Cl 0.84482(11) 0.12007(10) 0.59612(16) 0.0706(9) Uani 1 1 d . . . . .
Cl2 Cl 0.63590(17) 0.37405(16) 0.5592(2) 0.1096(16) Uani 1 1 d . . . . .
O00L O 0.9407(2) 0.32632(16) 0.4681(3) 0.0388(13) Uani 1 1 d . U . . .
O00M O 1.0322(2) 0.27279(16) 0.1163(3) 0.0380(12) Uani 1 1 d . U . . .
O00N O 0.9923(2) 0.32550(15) 0.1686(3) 0.0374(12) Uani 1 1 d . U . . .
O00O O 1.1417(2) 0.30671(16) 0.2320(4) 0.0399(13) Uani 1 1 d . U . . .
O00P O 0.9933(3) 0.10354(18) 0.4428(4) 0.0481(15) Uani 1 1 d . U . . .
O00Q O 1.1701(2) 0.23994(17) 0.2008(3) 0.0395(13) Uani 1 1 d . U . . .
O00R O 0.6145(3) -0.17813(17) 0.1100(4) 0.0465(14) Uani 1 1 d . U . . .
O00S O 0.9004(2) 0.27334(17) 0.5197(3) 0.0398(13) Uani 1 1 d . U . . .
O00T O 0.9448(3) 0.10367(17) 0.1912(4) 0.0476(15) Uani 1 1 d . U . . .
O00U O 0.7631(2) 0.2396(2) 0.4369(4) 0.0532(16) Uani 1 1 d . U . . .
O00V O 0.3694(3) 0.46346(19) 0.0477(4) 0.0501(15) Uani 1 1 d . U . . .
O00W O 0.4162(3) 0.52339(18) 0.0671(4) 0.0488(15) Uani 1 1 d . U . . .
O00X O 1.0675(3) 0.09829(17) 0.3541(4) 0.0455(14) Uani 1 1 d . U . . .
O00Y O 0.4993(3) 0.05929(18) 0.1482(4) 0.0542(16) Uani 1 1 d . U . . .
O00Z O 0.4488(3) 0.0149(2) 0.0780(4) 0.0531(16) Uani 1 1 d . U . . .
O010 O 0.7912(2) 0.30412(19) 0.4072(4) 0.0466(14) Uani 1 1 d . U . . .
O011 O 0.6362(3) 0.5307(2) 0.2660(5) 0.0574(17) Uani 1 1 d . U . . .
O012 O 0.5326(3) -0.1603(2) 0.0385(5) 0.0594(18) Uani 1 1 d . U . . .
O013 O 0.7527(3) -0.0585(2) 0.2966(6) 0.0644(19) Uani 1 1 d . U . . .
O014 O 0.4752(3) 0.3100(2) 0.2058(6) 0.073(2) Uani 1 1 d . U . . .
O015 O 0.8705(3) 0.0963(2) 0.2874(5) 0.068(2) Uani 1 1 d . U . . .
O016 O 0.5599(3) 0.3159(2) 0.2842(5) 0.0647(19) Uani 1 1 d . U . . .
C017 C 0.9390(3) 0.2287(2) 0.2231(5) 0.0357(16) Uani 1 1 d . U . . .
O018 O 0.6730(3) 0.4711(3) 0.3210(5) 0.069(2) Uani 1 1 d . U . . .
O019 O 0.7243(3) 0.0083(2) 0.3140(5) 0.0658(19) Uani 1 1 d . U . . .
C01A C 1.0773(3) 0.2849(2) 0.3090(5) 0.0343(15) Uani 1 1 d . U . . .
C01B C 1.0094(3) 0.1340(2) 0.4144(5) 0.0389(17) Uani 1 1 d . U . . .
C01C C 1.0109(3) 0.1960(2) 0.3955(5) 0.0324(15) Uani 1 1 d . U . . .
C01D C 0.9170(3) 0.2576(2) 0.2512(5) 0.0364(16) Uani 1 1 d . U . . .
C01E C 0.9437(3) 0.1664(2) 0.2070(5) 0.0372(16) Uani 1 1 d . U . . .
C01F C 0.9615(3) 0.2961(2) 0.4472(5) 0.0363(16) Uani 1 1 d . U . . .
C01G C 1.0708(3) 0.1603(2) 0.3364(5) 0.0384(16) Uani 1 1 d . U . . .
C01H C 1.0498(3) 0.1921(2) 0.3506(5) 0.0360(16) Uani 1 1 d . U . . .
C01I C 0.9939(3) 0.2650(2) 0.1599(5) 0.0358(16) Uani 1 1 d . U . . .
C01J C 1.0545(3) 0.2551(2) 0.3368(5) 0.0350(16) Uani 1 1 d . U . . .
C01K C 0.9260(4) 0.1338(2) 0.2222(5) 0.0450(18) Uani 1 1 d . U . . .
C01L C 0.9219(3) 0.1951(2) 0.2386(5) 0.0364(16) Uani 1 1 d . U . . .
C01M C 0.9314(3) 0.2920(2) 0.2344(4) 0.0336(15) Uani 1 1 d . U . . .
C01N C 0.5545(4) -0.1342(3) 0.0793(6) 0.0459(18) Uani 1 1 d . U . . .
C01O C 0.7314(4) -0.1277(3) 0.1390(6) 0.0465(18) Uani 1 1 d . U . . .
C01P C 1.0004(3) 0.2927(2) 0.4006(5) 0.0347(15) Uani 1 1 d . U . . .
C01Q C 0.9709(3) 0.2951(2) 0.1890(5) 0.0358(16) Uani 1 1 d . U . . .
C01R C 0.8853(4) 0.1296(3) 0.2693(6) 0.0484(19) Uani 1 1 d . U . . .
C01S C 0.5351(4) 0.4072(3) 0.2421(6) 0.0446(18) Uani 1 1 d . U . . .
C01T C 1.1160(3) 0.2800(2) 0.2641(5) 0.0356(16) Uani 1 1 d . U . . .
C01U C 0.4289(3) 0.4316(3) 0.1286(6) 0.0429(17) Uani 1 1 d . U . . .
C01V C 0.9893(3) 0.1670(2) 0.4301(5) 0.0365(16) Uani 1 1 d . U . . .
C01W C 1.0996(3) 0.2588(2) 0.0428(5) 0.0384(17) Uani 1 1 d . U . . .
H01A H 1.119242 0.273658 0.077169 0.046 Uiso 1 1 calc R U . . .
H01B H 1.087626 0.273526 0.000564 0.046 Uiso 1 1 calc R U . . .
C01X C 1.0151(3) 0.2590(2) 0.3842(5) 0.0342(15) Uani 1 1 d . U . . .
C01Y C 1.0576(3) 0.2443(2) 0.0845(5) 0.0387(17) Uani 1 1 d . U . . .
H01C H 1.036160 0.231118 0.049465 0.046 Uiso 1 1 calc R U . . .
H01D H 1.069085 0.228295 0.124717 0.046 Uiso 1 1 calc R U . . .
C01Z C 1.0717(3) 0.2222(2) 0.3212(5) 0.0343(15) Uani 1 1 d . U . . .
C020 C 1.1112(3) 0.2165(2) 0.2770(5) 0.0349(15) Uani 1 1 d . U . . .
C021 C 0.4104(4) 0.4614(3) 0.0923(5) 0.0435(18) Uani 1 1 d . U . . .
C022 C 0.8002(3) 0.2440(3) 0.3893(5) 0.0414(17) Uani 1 1 d . U . . .
C023 C 0.8607(3) 0.2204(2) 0.3160(5) 0.0391(17) Uani 1 1 d . U . . .
C024 C 1.1337(3) 0.2460(2) 0.2487(5) 0.0350(16) Uani 1 1 d . U . . .
C025 C 0.4915(4) 0.4049(3) 0.2040(6) 0.0445(18) Uani 1 1 d . U . . .
C026 C 0.8833(3) 0.1909(2) 0.2846(5) 0.0379(16) Uani 1 1 d . U . . .
C027 C 0.9935(3) 0.2297(2) 0.4115(5) 0.0342(15) Uani 1 1 d . U . . .
C028 C 0.8169(3) 0.2789(3) 0.3735(5) 0.0396(17) Uani 1 1 d . U . . .
C029 C 0.7589(4) 0.1563(3) 0.3231(6) 0.0458(18) Uani 1 1 d . U . . .
C02A C 1.1304(4) 0.2294(3) 0.0125(5) 0.0432(19) Uani 1 1 d . U . . .
H02I H 1.143949 0.215585 0.055028 0.052 Uiso 1 1 calc R U . . .
H02J H 1.110296 0.213760 -0.019329 0.052 Uiso 1 1 calc R U . . .
C02B C 0.5387(4) 0.4691(3) 0.2189(5) 0.0435(18) Uani 1 1 d . U . . .
C02C C 0.8635(3) 0.1585(3) 0.3016(5) 0.0413(17) Uani 1 1 d . U . . .
C02D C 0.9775(3) 0.2311(2) 0.1747(5) 0.0359(16) Uani 1 1 d . U . . .
C02E C 1.0504(3) 0.1309(2) 0.3679(5) 0.0366(16) Uani 1 1 d . U . . .
C02F C 0.9380(3) 0.2656(2) 0.4754(5) 0.0370(16) Uani 1 1 d . U . . .
C02G C 0.4702(3) 0.4354(3) 0.1721(5) 0.0427(18) Uani 1 1 d . U . . .
C02H C 0.8775(3) 0.2540(2) 0.2988(5) 0.0382(16) Uani 1 1 d . U . . .
C02I C 0.5200(4) 0.0270(3) 0.1460(6) 0.0465(19) Uani 1 1 d . U . . .
C02J C 0.6218(4) -0.0272(3) 0.2049(6) 0.0457(18) Uani 1 1 d . U . . .
C02K C 0.9675(4) 0.3574(2) 0.1833(6) 0.0429(19) Uani 1 1 d . U . . .
H02K H 0.962402 0.360038 0.237716 0.051 Uiso 1 1 calc R U . . .
H02L H 0.935986 0.357709 0.156273 0.051 Uiso 1 1 calc R U . . .
C02L C 0.4945(4) 0.4667(3) 0.1802(5) 0.0429(18) Uani 1 1 d . U . . .
C02M C 0.5060(4) -0.0331(3) 0.0983(6) 0.0465(19) Uani 1 1 d . U . . .
C02N C 0.6491(4) -0.0025(3) 0.2417(6) 0.0479(19) Uani 1 1 d . U . . .
C02O C 0.9637(4) 0.3584(2) 0.4509(6) 0.0431(19) Uani 1 1 d . U . . .
H02A H 0.966157 0.360897 0.395892 0.052 Uiso 1 1 calc R U . . .
H02B H 0.996371 0.358790 0.473934 0.052 Uiso 1 1 calc R U . . .
C02P C 0.8228(3) 0.2145(3) 0.3605(5) 0.0398(17) Uani 1 1 d . U . . .
C02Q C 0.8338(3) 0.2585(3) 0.5939(5) 0.0423(18) Uani 1 1 d . U . . .
H02C H 0.814125 0.273582 0.560207 0.051 Uiso 1 1 calc R U . . .
H02D H 0.845898 0.272885 0.636579 0.051 Uiso 1 1 calc R U . . .
C02R C 0.5591(4) 0.4393(3) 0.2486(6) 0.0450(18) Uani 1 1 d . U . . .
C02S C 0.6377(4) -0.0620(3) 0.1985(6) 0.0452(18) Uani 1 1 d . U . . .
C02T C 0.5774(4) -0.0175(3) 0.1720(6) 0.0461(18) Uani 1 1 d . U . . .
C02U C 1.1748(4) 0.1596(3) 0.3222(6) 0.0462(18) Uani 1 1 d . U . . .
C02V C 0.8030(3) 0.2293(3) 0.6234(6) 0.046(2) Uani 1 1 d . U . . .
H02E H 0.823146 0.213059 0.653973 0.055 Uiso 1 1 calc R U . . .
H02F H 0.788676 0.216013 0.580666 0.055 Uiso 1 1 calc R U . . .
C02W C 0.5637(4) 0.5012(3) 0.2195(5) 0.0460(18) Uani 1 1 d . U . . .
C02X C 0.4690(4) 0.3729(3) 0.1897(6) 0.0456(18) Uani 1 1 d . U . . .
C02Y C 0.5994(4) -0.1440(2) 0.1155(6) 0.0432(18) Uani 1 1 d . U . . .
C02Z C 1.2152(3) 0.2587(3) 0.2117(6) 0.0462(19) Uani 1 1 d . U . . .
H02G H 1.217127 0.269490 0.262287 0.055 Uiso 1 1 calc R U . . .
H02H H 1.217820 0.277410 0.173694 0.055 Uiso 1 1 calc R U . . .
C030 C 0.9548(3) 0.2319(2) 0.4604(5) 0.0354(16) Uani 1 1 d . U . . .
C031 C 0.9988(4) 0.3862(3) 0.1555(6) 0.049(2) Uani 1 1 d . U . . .
H03S H 1.030110 0.385243 0.182943 0.058 Uiso 1 1 calc R U . . .
H03T H 1.004513 0.382429 0.101504 0.058 Uiso 1 1 calc R U . . .
C032 C 0.7481(4) 0.1668(3) 0.2493(6) 0.051(2) Uani 1 1 d . U . . .
H032 H 0.770501 0.180218 0.222712 0.062 Uiso 1 1 calc R U . . .
C033 C 0.4778(4) 0.4965(3) 0.1436(5) 0.0429(18) Uani 1 1 d . U . . .
C034 C 0.7106(4) -0.0482(3) 0.2637(7) 0.052(2) Uani 1 1 d . U . . .
C035 C 0.4900(4) 0.0017(3) 0.1049(5) 0.0457(18) Uani 1 1 d . U . . .
C036 C 0.6817(4) -0.0727(3) 0.2261(6) 0.0478(19) Uani 1 1 d . U . . .
C037 C 0.4356(4) 0.4944(3) 0.1006(5) 0.0460(18) Uani 1 1 d . U . . .
C038 C 0.6078(4) 0.5023(3) 0.2566(6) 0.0483(19) Uani 1 1 d . U . . .
C039 C 0.7051(4) 0.1579(3) 0.2153(7) 0.056(2) Uani 1 1 d . U . . .
H039 H 0.697934 0.165075 0.165069 0.067 Uiso 1 1 calc R U . . .
C03A C 0.6293(4) 0.4706(3) 0.2857(6) 0.051(2) Uani 1 1 d . U . . .
C03B C 0.6048(4) 0.4386(3) 0.2811(6) 0.0499(19) Uani 1 1 d . U . . .
C03C C 1.1803(4) 0.1667(3) 0.3998(6) 0.050(2) Uani 1 1 d . U . . .
H03C H 1.154044 0.176041 0.425471 0.060 Uiso 1 1 calc R U . . .
C03D C 0.7259(4) 0.1373(3) 0.3601(6) 0.053(2) Uani 1 1 d . U . . .
H03U H 0.733097 0.129422 0.409798 0.063 Uiso 1 1 calc R U . . .
C03E C 0.6090(3) -0.0864(3) 0.1581(6) 0.0438(18) Uani 1 1 d . U . . .
C03F C 0.6269(3) -0.1205(2) 0.1545(5) 0.0415(17) Uani 1 1 d . U . . .
C03H C 0.8757(3) 0.2445(3) 0.5516(5) 0.0394(17) Uani 1 1 d . U . . .
H03A H 0.897488 0.231426 0.586159 0.047 Uiso 1 1 calc R U . . .
H03B H 0.864161 0.228498 0.511353 0.047 Uiso 1 1 calc R U . . .
C03I C 1.2547(4) 0.2323(3) 0.2036(6) 0.053(2) Uani 1 1 d . U . . .
H03D H 1.252582 0.214778 0.244207 0.064 Uiso 1 1 calc R U . . .
H03E H 1.285880 0.244284 0.210054 0.064 Uiso 1 1 calc R U . . .
C03J C 0.5648(4) -0.0769(3) 0.1276(6) 0.0454(18) Uani 1 1 d . U . . .
C03K C 0.5635(4) 0.0171(3) 0.1786(6) 0.0463(18) Uani 1 1 d . U . . .
C03L C 0.6937(4) -0.0127(3) 0.2732(7) 0.054(2) Uani 1 1 d . U . . .
C03M C 0.5375(4) 0.3460(3) 0.2551(7) 0.051(2) Uani 1 1 d . U . . .
C03N C 0.6483(5) -0.2252(3) 0.0443(7) 0.058(2) Uani 1 1 d . U . . .
H03N H 0.654394 -0.234872 -0.005962 0.070 Uiso 1 1 calc R U . . .
H03O H 0.622887 -0.239424 0.066647 0.070 Uiso 1 1 calc R U . . .
C03O C 0.5494(4) -0.0417(3) 0.1322(6) 0.0454(18) Uani 1 1 d . U . . .
C03P C 1.1165(4) 0.3369(3) 0.2057(7) 0.054(2) Uani 1 1 d . U . . .
H03F H 1.108989 0.352450 0.248043 0.065 Uiso 1 1 calc R U . . .
H03G H 1.086375 0.330248 0.178879 0.065 Uiso 1 1 calc R U . . .
C03Q C 0.7696(4) -0.1493(3) 0.1584(6) 0.048(2) Uani 1 1 d . U . . .
H03Q H 0.771634 -0.160408 0.206051 0.058 Uiso 1 1 calc R U . . .
C03R C 0.6131(4) 0.5643(3) 0.2578(7) 0.059(2) Uani 1 1 d . U . . .
H03Y H 0.584549 0.565373 0.289041 0.071 Uiso 1 1 calc R U . . .
H H 0.602920 0.568246 0.204700 0.071 Uiso 1 1 calc R U . . .
C03S C 0.4927(4) 0.3431(3) 0.2166(7) 0.053(2) Uani 1 1 d . U . . .
C03T C 0.5365(3) -0.1000(3) 0.0857(5) 0.0423(17) Uani 1 1 d . U . . .
C03U C 0.4222(5) 0.5656(4) -0.0316(7) 0.069(3) Uani 1 1 d . U . . .
H03Z H 0.390086 0.573608 -0.017765 0.083 Uiso 1 1 calc R U . . .
HA H 0.424483 0.567765 -0.086692 0.083 Uiso 1 1 calc R U . . .
C03V C 0.9430(4) 0.0990(3) 0.4529(8) 0.062(2) Uani 1 1 d . U . . .
H03H H 0.924087 0.112267 0.414572 0.074 Uiso 1 1 calc R U . . .
H03I H 0.933993 0.106893 0.503415 0.074 Uiso 1 1 calc R U . . .
C03W C 0.9350(4) 0.3876(3) 0.4812(6) 0.050(2) Uani 1 1 d . U . . .
H03J H 0.933471 0.384947 0.536350 0.060 Uiso 1 1 calc R U . . .
H03K H 0.901956 0.385983 0.459891 0.060 Uiso 1 1 calc R U . . .
C03X C 1.1706(4) 0.2436(3) -0.0330(6) 0.053(2) Uani 1 1 d . U . . .
H03V H 1.157461 0.253512 -0.080015 0.080 Uiso 1 1 calc R U . . .
H03W H 1.192785 0.224703 -0.044310 0.080 Uiso 1 1 calc R U . . .
H03X H 1.187600 0.261814 -0.004231 0.080 Uiso 1 1 calc R U . . .
C03Y C 0.6308(4) -0.1883(3) 0.0356(6) 0.054(2) Uani 1 1 d . U . . .
H03P H 0.656842 -0.172758 0.019667 0.065 Uiso 1 1 calc R U . . .
H03R H 0.604127 -0.186979 -0.002289 0.065 Uiso 1 1 calc R U . . .
C03Z C 0.9551(5) 0.4238(3) 0.4636(7) 0.062(3) Uani 1 1 d . U . . .
H03L H 0.988060 0.425438 0.485233 0.074 Uiso 1 1 calc R U . . .
H03M H 0.956847 0.426351 0.408485 0.074 Uiso 1 1 calc R U . . .
C040 C 0.8322(5) 0.3497(4) 0.5832(7) 0.062(3) Uani 1 1 d . U . . .
H4 H 0.852915 0.331629 0.562971 0.094 Uiso 1 1 calc R U . . .
HB H 0.828940 0.346017 0.637180 0.094 Uiso 1 1 calc R U . . .
HC H 0.846303 0.372722 0.574641 0.094 Uiso 1 1 calc R U . . .
C041 C 0.4282(5) 0.5285(3) -0.0099(6) 0.061(2) Uani 1 1 d . U . . .
H18 H 0.407249 0.513754 -0.042735 0.073 Uiso 1 1 calc R U . . .
HD H 0.461654 0.521249 -0.016938 0.073 Uiso 1 1 calc R U . . .
C042 C 0.8557(3) 0.2835(3) 0.3265(5) 0.0389(16) Uani 1 1 d . U . . .
C043 C 0.5591(4) 0.3778(3) 0.2677(6) 0.0471(19) Uani 1 1 d . U . . .
C044 C 0.8017(5) -0.1386(4) 0.0353(8) 0.065(3) Uani 1 1 d . U . . .
H044 H 0.825326 -0.142930 -0.000548 0.078 Uiso 1 1 calc R U . . .
C045 C 0.9903(4) 0.0943(3) 0.2245(7) 0.058(2) Uani 1 1 d . U . . .
H5 H 0.987027 0.088652 0.278328 0.070 Uiso 1 1 calc R U . . .
HE H 1.013082 0.113941 0.220470 0.070 Uiso 1 1 calc R U . . .
C046 C 0.8056(4) -0.1542(3) 0.1048(7) 0.057(2) Uani 1 1 d . U . . .
H046 H 0.832542 -0.168365 0.117168 0.069 Uiso 1 1 calc R U . . .
C047 C 0.4162(4) -0.0075(3) 0.0375(6) 0.056(2) Uani 1 1 d . U . . .
H04H H 0.408184 -0.027904 0.068674 0.067 Uiso 1 1 calc R U . . .
H04I H 0.430818 -0.015993 -0.008927 0.067 Uiso 1 1 calc R U . . .
C048 C 0.7833(4) 0.3478(4) 0.5439(7) 0.061(3) Uani 1 1 d . U . . .
H6 H 0.760630 0.362251 0.572042 0.073 Uiso 1 1 calc R U . . .
HF H 0.771844 0.323417 0.544937 0.073 Uiso 1 1 calc R U . . .
C049 C 0.6624(3) 0.3761(3) 0.2554(5) 0.068(2) Uani 1 1 d G U . . .
C05B C 0.6979(4) 0.3552(3) 0.2882(5) 0.091(3) Uani 1 1 d G U . . .
H19 H 0.697378 0.349870 0.340275 0.109 Uiso 1 1 calc R U . . .
C065 C 0.7341(3) 0.3420(3) 0.2448(7) 0.105(4) Uani 1 1 d G U . . .
H065 H 0.758315 0.327704 0.267194 0.126 Uiso 1 1 calc R U . . .
C05W C 0.7348(4) 0.3498(3) 0.1686(7) 0.108(4) Uani 1 1 d G U . . .
H20 H 0.759550 0.340762 0.138956 0.129 Uiso 1 1 calc R U . . .
C068 C 0.6993(4) 0.3707(3) 0.1359(5) 0.115(4) Uani 1 1 d G U . . .
H068 H 0.699849 0.375987 0.083798 0.138 Uiso 1 1 calc R U . . .
C05V C 0.6631(4) 0.3839(3) 0.1793(5) 0.100(3) Uani 1 1 d G U . . .
H21 H 0.638911 0.398153 0.156879 0.120 Uiso 1 1 calc R U . . .
C04A C 1.0081(5) 0.0626(3) 0.1819(8) 0.063(2) Uani 1 1 d . U . . .
H7 H 1.042446 0.058897 0.194252 0.075 Uiso 1 1 calc R U . . .
HG H 1.004390 0.066769 0.127228 0.075 Uiso 1 1 calc R U . . .
C04B C 0.6814(4) 0.1291(4) 0.3259(8) 0.064(2) Uani 1 1 d . U . . .
H8 H 0.658093 0.116927 0.353242 0.077 Uiso 1 1 calc R U . . .
C04C C 1.2530(4) 0.2135(3) 0.1282(7) 0.061(3) Uani 1 1 d . U . . .
H04A H 1.221620 0.201964 0.120533 0.073 Uiso 1 1 calc R U . . .
H04B H 1.256739 0.230690 0.087273 0.073 Uiso 1 1 calc R U . . .
C04D C 0.8133(4) 0.3380(3) 0.4129(6) 0.052(2) Uani 1 1 d . U . . .
H9 H 0.815151 0.348656 0.362487 0.062 Uiso 1 1 calc R U . . .
HH H 0.846132 0.335834 0.434812 0.062 Uiso 1 1 calc R U . . .
C04E C 0.9794(5) 0.0293(3) 0.2032(9) 0.072(3) Uani 1 1 d . U . . .
H10 H 0.981215 0.025970 0.258343 0.087 Uiso 1 1 calc R U . . .
HI H 0.945413 0.032233 0.187549 0.087 Uiso 1 1 calc R U . . .
C04F C 0.3719(4) 0.0130(3) 0.0181(7) 0.060(2) Uani 1 1 d . U . . .
H04J H 0.380288 0.032875 -0.014390 0.072 Uiso 1 1 calc R U . . .
H04K H 0.358830 0.022587 0.064749 0.072 Uiso 1 1 calc R U . . .
C04G C 0.2948(5) 0.4411(3) -0.0005(7) 0.062(2) Uani 1 1 d . U . . .
H22 H 0.280274 0.462516 0.019697 0.075 Uiso 1 1 calc R U . . .
HJ H 0.271575 0.421839 0.004581 0.075 Uiso 1 1 calc R U . . .
C04H C 0.5280(5) 0.0863(3) 0.1724(8) 0.066(3) Uani 1 1 d . U . . .
H04M H 0.555292 0.088765 0.138927 0.079 Uiso 1 1 calc R U . . .
H04N H 0.540766 0.081414 0.223828 0.079 Uiso 1 1 calc R U . . .
C04I C 0.6494(5) 0.5915(3) 0.2832(7) 0.066(3) Uani 1 1 d . U . . .
H23 H 0.636856 0.614809 0.268963 0.079 Uiso 1 1 calc R U . . .
HK H 0.679035 0.587743 0.255484 0.079 Uiso 1 1 calc R U . . .
C04J C 0.7278(4) -0.1120(3) 0.0680(7) 0.057(2) Uani 1 1 d . U . . .
H04P H 0.700876 -0.098015 0.054351 0.068 Uiso 1 1 calc R U . . .
C04K C 0.3392(4) 0.4326(3) 0.0452(7) 0.056(2) Uani 1 1 d . U . . .
H24 H 0.330823 0.425807 0.096720 0.067 Uiso 1 1 calc R U . . .
HL H 0.356314 0.412962 0.022152 0.067 Uiso 1 1 calc R U . . .
C04L C 1.2132(4) 0.1460(3) 0.2876(8) 0.061(2) Uani 1 1 d . U . . .
H04L H 1.210746 0.140226 0.235808 0.073 Uiso 1 1 calc R U . . .
C04M C 1.1505(5) 0.3551(3) 0.1520(8) 0.066(3) Uani 1 1 d . U . . .
H04C H 1.180407 0.361071 0.180366 0.079 Uiso 1 1 calc R U . . .
H04D H 1.158815 0.338409 0.112103 0.079 Uiso 1 1 calc R U . . .
C04N C 0.6720(4) 0.1384(3) 0.2542(8) 0.062(2) Uani 1 1 d . U . . .
H11 H 0.642685 0.131756 0.230009 0.075 Uiso 1 1 calc R U . . .
C04O C 1.2222(4) 0.1605(3) 0.4395(8) 0.061(2) Uani 1 1 d . U . . .
H04O H 1.224583 0.165078 0.491896 0.073 Uiso 1 1 calc R U . . .
C04P C 0.4836(5) -0.1617(4) 0.0344(10) 0.075(3) Uani 1 1 d . U . . .
H04R H 0.470873 -0.143427 0.000007 0.091 Uiso 1 1 calc R U . . .
H04S H 0.470577 -0.157875 0.084645 0.091 Uiso 1 1 calc R U . . .
C04Q C 1.2605(5) 0.1477(3) 0.4029(8) 0.067(3) Uani 1 1 d . U . . .
H04Q H 1.289802 0.143706 0.429919 0.080 Uiso 1 1 calc R U . . .
C04R C 0.7957(5) -0.0416(4) 0.2698(9) 0.074(3) Uani 1 1 d . U . . .
H04T H 0.819687 -0.040001 0.311693 0.089 Uiso 1 1 calc R U . . .
H04U H 0.787611 -0.017553 0.253505 0.089 Uiso 1 1 calc R U . . .
C04S C 0.7634(4) 0.2437(4) 0.6712(7) 0.059(3) Uani 1 1 d . U . . .
H04E H 0.745127 0.261204 0.642383 0.089 Uiso 1 1 calc R U . . .
H04F H 0.777554 0.254482 0.716627 0.089 Uiso 1 1 calc R U . . .
H04G H 0.742186 0.224655 0.685411 0.089 Uiso 1 1 calc R U . . .
C04T C 0.7832(4) 0.3603(3) 0.4627(7) 0.059(2) Uani 1 1 d . U . . .
H12 H 0.749942 0.360518 0.442157 0.071 Uiso 1 1 calc R U . . .
HM H 0.795315 0.384602 0.461567 0.071 Uiso 1 1 calc R U . . .
C04U C 0.4271(6) 0.3036(4) 0.2162(13) 0.096(3) Uani 1 1 d . U . . .
H25 H 0.408646 0.313254 0.172584 0.115 Uiso 1 1 calc R U . . .
HN H 0.417390 0.316536 0.261282 0.115 Uiso 1 1 calc R U . . .
C04V C 0.9771(5) 0.4216(3) 0.1657(8) 0.063(3) Uani 1 1 d . U . . .
H13 H 0.970391 0.424943 0.219451 0.076 Uiso 1 1 calc R U . . .
HO H 0.946323 0.422715 0.136867 0.076 Uiso 1 1 calc R U . . .
C04W C 0.4985(6) 0.1209(3) 0.1723(9) 0.077(3) Uani 1 1 d . U . . .
H04V H 0.489467 0.127195 0.119832 0.092 Uiso 1 1 calc R U . . .
H04W H 0.468708 0.117051 0.199569 0.092 Uiso 1 1 calc R U . . .
C04X C 0.7023(5) 0.0300(4) 0.3685(8) 0.071(3) Uani 1 1 d D U . . .
H04X H 0.678055 0.016600 0.395684 0.085 Uiso 1 1 calc R U . . .
H04Y H 0.686569 0.050222 0.343813 0.085 Uiso 1 1 calc R U . . .
C04Y C 0.6940(5) -0.2283(3) 0.0938(7) 0.064(3) Uani 1 1 d . U . . .
H04Z H 0.719269 -0.213564 0.072458 0.076 Uiso 1 1 calc R U . . .
HP H 0.687740 -0.219456 0.144708 0.076 Uiso 1 1 calc R U . . .
C04Z C 0.7646(5) -0.1171(4) 0.0172(7) 0.066(3) Uani 1 1 d . U . . .
H04 H 0.763450 -0.105487 -0.029881 0.079 Uiso 1 1 calc R U . . .
C050 C 0.3332(5) -0.0091(3) -0.0226(8) 0.067(3) Uani 1 1 d . U . . .
H05T H 0.345730 -0.018718 -0.069581 0.080 Uiso 1 1 calc R U . . .
H05U H 0.324016 -0.028842 0.009746 0.080 Uiso 1 1 calc R U . . .
C051 C 1.2570(5) 0.1405(4) 0.3286(8) 0.068(3) Uani 1 1 d . U . . .
H051 H 1.283998 0.131790 0.303641 0.082 Uiso 1 1 calc R U . . .
C052 C 0.8169(5) -0.0608(4) 0.2059(9) 0.078(3) Uani 1 1 d . U . . .
H05V H 0.794266 -0.059996 0.162073 0.094 Uiso 1 1 calc R U . . .
H05W H 0.821450 -0.085518 0.220257 0.094 Uiso 1 1 calc R U . . .
C053 C 0.6622(5) 0.5918(4) 0.3667(8) 0.069(3) Uani 1 1 d . U . . .
H26 H 0.673372 0.568216 0.381779 0.083 Uiso 1 1 calc R U . . .
HQ H 0.688955 0.608227 0.376067 0.083 Uiso 1 1 calc R U . . .
C054 C 1.4055(7) 0.1499(5) 0.4224(10) 0.089(4) Uani 1 1 d . U . . .
C055 C 1.2924(6) 0.1866(4) 0.1254(9) 0.081(4) Uani 1 1 d . U . . .
H05A H 1.287888 0.172303 0.080024 0.122 Uiso 1 1 calc R U . . .
H05B H 1.291422 0.171565 0.169857 0.122 Uiso 1 1 calc R U . . .
H05C H 1.323442 0.198345 0.124411 0.122 Uiso 1 1 calc R U . . .
C056 C 0.3042(5) 0.4465(4) -0.0837(8) 0.070(3) Uani 1 1 d . U . . .
H27 H 0.320598 0.425802 -0.103574 0.084 Uiso 1 1 calc R U . . .
HR H 0.325278 0.466987 -0.089621 0.084 Uiso 1 1 calc R U . . .
C057 C 0.4597(6) 0.5885(4) 0.0066(9) 0.081(3) Uani 1 1 d . U . . .
H28 H 0.491730 0.580424 -0.007479 0.097 Uiso 1 1 calc R U . . .
HS H 0.457513 0.586037 0.061675 0.097 Uiso 1 1 calc R U . . .
C058 C 0.9345(5) 0.0586(4) 0.4434(10) 0.082(3) Uani 1 1 d . U . . .
H05D H 0.943202 0.051695 0.392052 0.099 Uiso 1 1 calc R U . . .
H05E H 0.956162 0.046068 0.479256 0.099 Uiso 1 1 calc R U . . .
N059 N 1.4030(7) 0.1248(5) 0.3959(9) 0.111(5) Uani 1 1 d . U . . .
C05A C 1.0959(5) 0.0837(4) 0.4142(8) 0.072(3) Uani 1 1 d . U . . .
H05F H 1.075330 0.075777 0.454943 0.086 Uiso 1 1 calc R U . . .
H05G H 1.118641 0.101265 0.434835 0.086 Uiso 1 1 calc R U . . .
C05C C 0.7422(5) 0.0421(5) 0.4228(8) 0.092(3) Uani 1 1 d D U . . .
H05X H 0.764079 0.057695 0.395962 0.110 Uiso 1 1 calc R U . . .
H05Y H 0.760808 0.021628 0.440854 0.110 Uiso 1 1 calc R U . . .
C05D C 1.4129(8) 0.1817(5) 0.4641(12) 0.104(5) Uani 1 1 d . U . . .
H36 H 1.423534 0.200044 0.430230 0.157 Uiso 1 1 calc R U . . .
HT H 1.437281 0.177878 0.503943 0.157 Uiso 1 1 calc R U . . .
HU H 1.382870 0.188718 0.486383 0.157 Uiso 1 1 calc R U . . .
C05E C 0.7115(6) -0.2652(4) 0.0995(8) 0.080(4) Uani 1 1 d . U . . .
H05Z H 0.688731 -0.279161 0.127227 0.120 Uiso 1 1 calc R U . . .
HV H 0.742747 -0.265603 0.126044 0.120 Uiso 1 1 calc R U . . .
HW H 0.714591 -0.274866 0.048981 0.120 Uiso 1 1 calc R U . . .
C05F C 0.4696(5) -0.1973(4) 0.0054(11) 0.088(3) Uani 1 1 d . U . . .
H05 H 0.434256 -0.198281 0.000613 0.106 Uiso 1 1 calc R U . . .
HX H 0.482031 -0.200026 -0.045633 0.106 Uiso 1 1 calc R U . . .
C05G C 0.9260(7) 0.4534(4) 0.4937(9) 0.085(4) Uani 1 1 d . U . . .
H05H H 0.894334 0.453525 0.468471 0.127 Uiso 1 1 calc R U . . .
H05I H 0.942154 0.475560 0.484256 0.127 Uiso 1 1 calc R U . . .
H05J H 0.922471 0.450358 0.547837 0.127 Uiso 1 1 calc R U . . .
C05H C 0.6210(5) 0.6021(4) 0.4153(8) 0.074(3) Uani 1 1 d . U . . .
H29 H 0.606862 0.623936 0.396442 0.111 Uiso 1 1 calc R U . . .
HY H 0.632780 0.605390 0.467210 0.111 Uiso 1 1 calc R U . . .
HZ H 0.596727 0.583675 0.413587 0.111 Uiso 1 1 calc R U . . .
C05I C 0.5808(6) 0.2941(4) 0.2318(9) 0.083(3) Uani 1 1 d . U . . .
H30 H 0.605059 0.307321 0.204155 0.100 Uiso 1 1 calc R U . . .
H37 H 0.556159 0.285732 0.195052 0.100 Uiso 1 1 calc R U . . .
C05J C 0.4539(8) 0.6273(5) -0.0148(11) 0.106(5) Uani 1 1 d . U . . .
H31 H 0.463815 0.630847 -0.066496 0.159 Uiso 1 1 calc R U . . .
H38 H 0.473959 0.641618 0.019349 0.159 Uiso 1 1 calc R U . . .
H39 H 0.420428 0.634235 -0.010695 0.159 Uiso 1 1 calc R U . . .
C05K C 0.9995(7) -0.0024(4) 0.1652(11) 0.098(5) Uani 1 1 d . U . . .
H14 H 0.997553 0.000858 0.110611 0.146 Uiso 1 1 calc R U . . .
H40 H 0.981009 -0.023071 0.178627 0.146 Uiso 1 1 calc R U . . .
H41 H 1.032941 -0.005607 0.181620 0.146 Uiso 1 1 calc R U . . .
C05L C 0.2564(6) 0.4525(5) -0.1289(10) 0.091(4) Uani 1 1 d . U . . .
H32 H 0.262345 0.451897 -0.182829 0.136 Uiso 1 1 calc R U . . .
H42 H 0.243128 0.475275 -0.115793 0.136 Uiso 1 1 calc R U . . .
H43 H 0.233632 0.434104 -0.116720 0.136 Uiso 1 1 calc R U . . .
C05M C 0.8501(6) 0.0739(4) 0.2327(9) 0.090(3) Uani 1 1 d D U . . .
H15 H 0.854123 0.049530 0.249975 0.108 Uiso 1 1 calc R U . . .
H44 H 0.867785 0.076557 0.185829 0.108 Uiso 1 1 calc R U . . .
C05N C 0.4138(7) 0.2672(5) 0.2250(16) 0.122(4) Uani 1 1 d . U . . .
H33 H 0.406054 0.265093 0.278591 0.146 Uiso 1 1 calc R U . . .
H45 H 0.383001 0.265013 0.196604 0.146 Uiso 1 1 calc R U . . .
C05O C 0.2893(6) 0.0138(5) -0.0408(11) 0.094(5) Uani 1 1 d . U . . .
H1 H 0.265042 0.000006 -0.068448 0.140 Uiso 1 1 calc R U . . .
H46 H 0.298691 0.033685 -0.071548 0.140 Uiso 1 1 calc R U . . .
H47 H 0.276022 0.022331 0.006048 0.140 Uiso 1 1 calc R U . . .
C05P C 1.1315(6) 0.3870(4) 0.1164(9) 0.078(3) Uani 1 1 d . U . . .
H05K H 1.118305 0.402267 0.155387 0.094 Uiso 1 1 calc R U . . .
H05L H 1.104992 0.380646 0.080753 0.094 Uiso 1 1 calc R U . . .
C05Q C 0.8640(6) -0.0459(5) 0.1836(10) 0.089(4) Uani 1 1 d . U . . .
H2 H 0.884586 -0.042125 0.229171 0.107 Uiso 1 1 calc R U . . .
H48 H 0.858633 -0.022962 0.159148 0.107 Uiso 1 1 calc R U . . .
C05R C 1.0106(6) 0.4519(4) 0.1392(10) 0.088(4) Uani 1 1 d . U . . .
H16 H 1.020704 0.447144 0.088048 0.131 Uiso 1 1 calc R U . . .
H49 H 1.038729 0.453487 0.173138 0.131 Uiso 1 1 calc R U . . .
H50 H 0.993064 0.474072 0.139784 0.131 Uiso 1 1 calc R U . . .
C05S C 0.5251(7) 0.1498(4) 0.2074(10) 0.088(4) Uani 1 1 d . U . . .
H3 H 0.507304 0.171754 0.197247 0.106 Uiso 1 1 calc R U . . .
H51 H 0.556354 0.151861 0.183354 0.106 Uiso 1 1 calc R U . . .
C05T C 0.7172(5) 0.2489(5) 0.4066(9) 0.092(3) Uani 1 1 d D U . . .
H17 H 0.708911 0.234144 0.362487 0.110 Uiso 1 1 calc R U . . .
H52 H 0.717311 0.273604 0.390037 0.110 Uiso 1 1 calc R U . . .
C05U C 1.1224(7) 0.0535(4) 0.3830(11) 0.093(3) Uani 1 1 d . U . . .
H05M H 1.145906 0.044938 0.421538 0.111 Uiso 1 1 calc R U . . .
H05N H 1.140350 0.061424 0.339193 0.111 Uiso 1 1 calc R U . . .
C05X C 0.8864(7) 0.0478(5) 0.4554(12) 0.101(4) Uani 1 1 d . U . . .
H05O H 0.863492 0.062918 0.427227 0.122 Uiso 1 1 calc R U . . .
H05P H 0.879353 0.048937 0.509477 0.122 Uiso 1 1 calc R U . . .
C05Y C 0.6036(8) 0.2642(5) 0.2702(11) 0.103(4) Uani 1 1 d . U . . .
H34 H 0.625488 0.273550 0.310086 0.124 Uiso 1 1 calc R U . . .
H53 H 0.578231 0.251136 0.295528 0.124 Uiso 1 1 calc R U . . .
C05Z C 0.8827(9) 0.0094(5) 0.4265(13) 0.124(6) Uani 1 1 d . U . . .
H05Q H 0.868080 0.009173 0.375763 0.186 Uiso 1 1 calc R U . . .
H05R H 0.862931 -0.004252 0.460175 0.186 Uiso 1 1 calc R U . . .
H05S H 0.914710 -0.000872 0.425459 0.186 Uiso 1 1 calc R U . . .
C060 C 0.4855(7) -0.2261(5) 0.0496(13) 0.107(4) Uani 1 1 d . U . . .
H06I H 0.471593 -0.223926 0.099778 0.129 Uiso 1 1 calc R U . . .
H06J H 0.520626 -0.224267 0.056767 0.129 Uiso 1 1 calc R U . . .
C061 C 0.6297(8) 0.2400(5) 0.2275(12) 0.113(5) Uani 1 1 d . U . . .
H06W H 0.641849 0.221438 0.261705 0.136 Uiso 1 1 calc R U . . .
H06X H 0.657728 0.252176 0.207495 0.136 Uiso 1 1 calc R U . . .
C062 C 0.5335(7) 0.1464(5) 0.2890(11) 0.099(5) Uani 1 1 d . U . . .
H06K H 0.502784 0.145519 0.313724 0.149 Uiso 1 1 calc R U . . .
H06L H 0.551917 0.166506 0.307819 0.149 Uiso 1 1 calc R U . . .
H06M H 0.551403 0.124924 0.299782 0.149 Uiso 1 1 calc R U . . .
C063 C 0.7580(8) 0.4568(8) 0.3161(15) 0.136(5) Uani 1 1 d . U . . .
H06Y H 0.769486 0.469386 0.361744 0.163 Uiso 1 1 calc R U . . .
H54 H 0.745869 0.433845 0.332110 0.163 Uiso 1 1 calc R U . . .
C064 C 0.7982(6) 0.0805(5) 0.2157(9) 0.105(4) Uani 1 1 d D U . . .
H06S H 0.794793 0.105400 0.201782 0.126 Uiso 1 1 calc R U . . .
H06T H 0.781181 0.077197 0.262999 0.126 Uiso 1 1 calc R U . . .
C066 C 0.7134(6) 0.4789(6) 0.2773(12) 0.109(4) Uani 1 1 d . U . . .
H06Z H 0.720280 0.504268 0.278403 0.131 Uiso 1 1 calc R U . . .
H55 H 0.707620 0.471653 0.224436 0.131 Uiso 1 1 calc R U . . .
C067 C 0.7225(7) 0.0615(5) 0.4902(9) 0.112(4) Uani 1 1 d D U . . .
H06N H 0.746924 0.078295 0.509224 0.134 Uiso 1 1 calc R U . . .
H06O H 0.694118 0.075135 0.473094 0.134 Uiso 1 1 calc R U . . .
C069 C 1.0900(8) 0.0240(5) 0.3594(13) 0.106(4) Uani 1 1 d . U . . .
H06A H 1.071108 0.016734 0.402624 0.128 Uiso 1 1 calc R U . . .
H06B H 1.067500 0.032264 0.319222 0.128 Uiso 1 1 calc R U . . .
C06A C 0.6802(6) 0.2438(5) 0.4673(11) 0.120(4) Uani 1 1 d D U . . .
H06U H 0.688287 0.258896 0.511063 0.144 Uiso 1 1 calc R U . . .
H06V H 0.648103 0.250668 0.447288 0.144 Uiso 1 1 calc R U . . .
C06D C 1.1699(7) 0.4073(5) 0.0737(10) 0.094(5) Uani 1 1 d . U . . .
H06C H 1.182157 0.392610 0.033696 0.141 Uiso 1 1 calc R U . . .
H06D H 1.196170 0.413708 0.108752 0.141 Uiso 1 1 calc R U . . .
H06E H 1.155680 0.428493 0.051780 0.141 Uiso 1 1 calc R U . . .
C06E C 0.4366(9) 0.2385(6) 0.2103(18) 0.142(5) Uani 1 1 d . U . . .
H06 H 0.469058 0.240142 0.233634 0.170 Uiso 1 1 calc R U . . .
H56 H 0.440189 0.237145 0.155262 0.170 Uiso 1 1 calc R U . . .
C06F C 0.8895(8) -0.0699(6) 0.1301(14) 0.132(7) Uani 1 1 d . U . . .
H06P H 0.901217 -0.090553 0.157474 0.198 Uiso 1 1 calc R U . . .
H06Q H 0.916552 -0.057534 0.108850 0.198 Uiso 1 1 calc R U . . .
H06R H 0.867223 -0.077146 0.089489 0.198 Uiso 1 1 calc R U . . .
C06G C 1.1169(9) -0.0064(5) 0.3316(16) 0.136(7) Uani 1 1 d . U . . .
H06F H 1.125732 -0.002267 0.279526 0.204 Uiso 1 1 calc R U . . .
H06G H 1.096911 -0.027363 0.333745 0.204 Uiso 1 1 calc R U . . .
H06H H 1.145932 -0.009832 0.363024 0.204 Uiso 1 1 calc R U . . .
C06H C 0.4142(10) 0.2044(6) 0.2360(19) 0.160(8) Uani 1 1 d . U . . .
H35 H 0.416210 0.186946 0.195991 0.240 Uiso 1 1 calc R U . . .
H57 H 0.380678 0.208395 0.247285 0.240 Uiso 1 1 calc R U . . .
H58 H 0.431509 0.195956 0.281145 0.240 Uiso 1 1 calc R U . . .
C14 C 0.4739(8) -0.2624(6) 0.0193(17) 0.141(7) Uani 1 1 d . U . . .
H14A H 0.483284 -0.279930 0.057041 0.211 Uiso 1 1 calc R U . . .
H14B H 0.491354 -0.266463 -0.026625 0.211 Uiso 1 1 calc R U . . .
H14C H 0.439457 -0.264190 0.008066 0.211 Uiso 1 1 calc R U . . .
C18 C 0.7948(10) 0.4516(9) 0.2727(17) 0.155(6) Uani 1 1 d . U . . .
H18A H 0.809494 0.474552 0.262585 0.186 Uiso 1 1 calc R U . . .
H18B H 0.782383 0.442305 0.224015 0.186 Uiso 1 1 calc R U . . .
C26 C 0.8312(10) 0.4288(8) 0.3004(17) 0.159(8) Uani 1 1 d . U . . .
H26A H 0.859602 0.431429 0.270093 0.238 Uiso 1 1 calc R U . . .
H26B H 0.819873 0.404688 0.297411 0.238 Uiso 1 1 calc R U . . .
H26C H 0.839427 0.434694 0.352810 0.238 Uiso 1 1 calc R U . . .
C5 C 0.6028(10) 0.2232(7) 0.1636(14) 0.143(7) Uani 1 1 d . U . . .
H5A H 0.594545 0.240856 0.125481 0.214 Uiso 1 1 calc R U . . .
H5B H 0.573511 0.212636 0.181760 0.214 Uiso 1 1 calc R U . . .
H5C H 0.622702 0.205149 0.141447 0.214 Uiso 1 1 calc R U . . .
C1 C 0.6795(8) 0.2058(6) 0.4918(14) 0.144(5) Uani 1 1 d D U . . .
H1A H 0.674585 0.190824 0.446909 0.173 Uiso 1 1 calc R U . . .
H1B H 0.710973 0.199758 0.515320 0.173 Uiso 1 1 calc R U . . .
C22 C 0.6407(10) 0.1980(9) 0.5471(17) 0.191(9) Uani 1 1 d D U . . .
H22A H 0.654404 0.184882 0.589910 0.287 Uiso 1 1 calc R U . . .
H22B H 0.615442 0.184041 0.522168 0.287 Uiso 1 1 calc R U . . .
H22C H 0.627119 0.219903 0.564955 0.287 Uiso 1 1 calc R U . . .
C13 C 0.7090(10) 0.0389(6) 0.5521(12) 0.137(7) Uani 1 1 d D U . . .
H13A H 0.696798 0.053209 0.592847 0.206 Uiso 1 1 calc R U . . .
H13B H 0.684149 0.022645 0.534309 0.206 Uiso 1 1 calc R U . . .
H13C H 0.737037 0.025810 0.570495 0.206 Uiso 1 1 calc R U . . .
C3 C 0.7718(8) 0.0592(6) 0.1551(10) 0.124(5) Uani 1 1 d D U . . .
H3A H 0.763522 0.036169 0.176202 0.149 Uiso 1 1 calc R U . . .
H3B H 0.741586 0.071232 0.140819 0.149 Uiso 1 1 calc R U . . .
C2 C 0.8000(11) 0.0536(9) 0.0857(14) 0.178(9) Uani 1 1 d D U . . .
H2A H 0.787211 0.068643 0.045251 0.266 Uiso 1 1 calc R U . . .
H2B H 0.797444 0.029159 0.070155 0.266 Uiso 1 1 calc R U . . .
H2C H 0.833556 0.059476 0.096428 0.266 Uiso 1 1 calc R U . . .

loop_
_atom_site_aniso_label
_atom_site_aniso_U_11
_atom_site_aniso_U_22
_atom_site_aniso_U_33
_atom_site_aniso_U_23
_atom_site_aniso_U_13
_atom_site_aniso_U_12
Au01 0.0508(2) 0.0404(2) 0.0372(2) -0.00669(15) 0.00369(16) 0.00076(16)
Au02 0.0457(2) 0.0429(2) 0.0470(2) -0.00277(16) -0.00218(16) 0.00438(16)
Au03 0.0452(2) 0.0565(3) 0.0383(2) 0.01004(17) -0.00002(16) -0.00672(17)
Au04 0.0566(3) 0.0736(3) 0.0664(3) 0.0200(3) -0.0152(2) -0.0035(2)
Se5 0.0439(5) 0.0289(4) 0.0350(4) 0.0013(3) -0.0004(4) -0.0006(4)
Se7 0.0419(5) 0.0359(5) 0.0344(5) -0.0017(4) 0.0008(4) 0.0039(4)
Se4 0.0403(5) 0.0385(5) 0.0346(5) 0.0024(4) 0.0023(4) -0.0060(4)
Se6 0.0469(5) 0.0354(5) 0.0358(5) -0.0050(4) -0.0005(4) 0.0035(4)
Se1 0.0613(6) 0.0357(5) 0.0395(5) 0.0026(4) 0.0062(4) -0.0017(4)
Se 0.0481(6) 0.0396(5) 0.0592(6) -0.0007(4) -0.0015(5) -0.0024(4)
Se3 0.0516(6) 0.0479(6) 0.0460(6) -0.0077(4) -0.0040(4) 0.0117(5)
Se2 0.0599(6) 0.0327(5) 0.0554(6) -0.0032(4) 0.0096(5) 0.0015(4)
P00D 0.0425(11) 0.0333(11) 0.0346(11) -0.0043(8) 0.0036(9) -0.0003(9)
P00E 0.0423(12) 0.0353(11) 0.0499(13) -0.0019(10) 0.0037(10) 0.0041(9)
P00F 0.0427(12) 0.0487(13) 0.0345(11) 0.0047(9) -0.0051(9) -0.0102(10)
Cl00 0.0583(14) 0.0737(18) 0.0446(13) -0.0205(12) -0.0001(11) 0.0007(13)
Cl 0.0686(17) 0.0756(19) 0.0529(15) 0.0114(13) -0.0010(12) 0.0124(14)
P00I 0.0464(13) 0.0478(14) 0.0600(15) 0.0119(12) -0.0017(11) 0.0030(11)
Cl1 0.0601(16) 0.104(2) 0.0485(14) 0.0336(15) 0.0096(12) 0.0102(15)
Cl2 0.098(3) 0.162(5) 0.067(2) 0.036(3) -0.028(2) -0.003(3)
O00L 0.045(3) 0.034(3) 0.037(3) -0.001(2) 0.006(2) 0.005(2)
O00M 0.041(3) 0.040(3) 0.033(3) -0.002(2) 0.004(2) -0.002(2)
O00N 0.042(3) 0.031(3) 0.040(3) 0.000(2) 0.006(2) -0.003(2)
O00O 0.045(3) 0.031(3) 0.044(3) 0.006(2) 0.004(3) -0.005(2)
O00P 0.049(3) 0.039(3) 0.056(4) 0.012(3) 0.002(3) -0.006(3)
O00Q 0.040(3) 0.043(3) 0.035(3) -0.004(2) 0.008(2) -0.004(2)
O00R 0.057(4) 0.034(3) 0.049(3) -0.010(3) 0.007(3) 0.007(3)
O00S 0.038(3) 0.047(3) 0.035(3) 0.000(2) 0.001(2) 0.002(3)
O00T 0.059(4) 0.036(3) 0.047(3) -0.010(3) -0.012(3) 0.005(3)
O00U 0.037(3) 0.082(5) 0.041(3) 0.011(3) 0.001(3) 0.000(3)
O00V 0.051(3) 0.046(3) 0.053(4) -0.002(3) -0.002(3) 0.003(3)
O00W 0.065(4) 0.040(3) 0.042(3) 0.005(3) 0.007(3) 0.015(3)
O00X 0.056(4) 0.031(3) 0.049(3) -0.004(3) 0.000(3) 0.004(3)
O00Y 0.077(4) 0.036(3) 0.051(4) 0.001(3) 0.006(3) 0.017(3)
O00Z 0.061(4) 0.050(4) 0.048(3) 0.001(3) -0.002(3) 0.018(3)
O010 0.046(3) 0.054(4) 0.040(3) 0.000(3) 0.005(3) 0.008(3)
O011 0.057(4) 0.053(4) 0.063(4) -0.001(3) 0.007(3) -0.008(3)
O012 0.050(4) 0.051(4) 0.077(5) -0.023(3) -0.003(3) 0.003(3)
O013 0.043(3) 0.050(4) 0.100(5) -0.011(4) -0.005(4) -0.003(3)
O014 0.058(4) 0.042(4) 0.121(6) -0.002(4) 0.011(4) -0.001(3)
O015 0.085(5) 0.046(4) 0.072(5) -0.001(3) -0.015(4) -0.021(4)
O016 0.068(4) 0.047(4) 0.079(5) 0.010(3) 0.002(4) 0.012(3)
C017 0.042(4) 0.036(4) 0.029(3) 0.000(3) -0.004(3) -0.001(3)
O018 0.048(4) 0.080(5) 0.079(5) -0.003(4) 0.003(4) -0.007(4)
O019 0.051(4) 0.058(4) 0.089(5) -0.024(4) 0.008(4) -0.008(3)
C01A 0.043(4) 0.029(3) 0.031(3) -0.001(3) 0.001(3) -0.004(3)
C01B 0.044(4) 0.032(4) 0.041(4) 0.004(3) -0.001(3) -0.006(3)
C01C 0.034(3) 0.034(3) 0.030(3) -0.001(3) 0.004(3) -0.006(3)
C01D 0.040(4) 0.037(4) 0.032(3) 0.002(3) -0.001(3) -0.003(3)
C01E 0.047(4) 0.035(4) 0.029(3) -0.006(3) -0.004(3) 0.001(3)
C01F 0.042(4) 0.035(4) 0.032(3) -0.002(3) -0.001(3) 0.004(3)
C01G 0.044(4) 0.036(4) 0.035(4) -0.005(3) -0.002(3) -0.004(3)
C01H 0.043(4) 0.033(4) 0.031(3) -0.003(3) -0.004(3) -0.005(3)
C01I 0.042(4) 0.036(4) 0.029(3) -0.003(3) 0.000(3) 0.001(3)
C01J 0.041(4) 0.033(4) 0.030(3) -0.002(3) 0.001(3) -0.005(3)
C01K 0.059(4) 0.033(4) 0.041(4) -0.008(3) -0.012(3) 0.000(3)
C01L 0.042(4) 0.035(4) 0.032(3) -0.003(3) -0.003(3) -0.001(3)
C01M 0.039(3) 0.034(3) 0.027(3) 0.000(3) -0.003(3) 0.004(3)
C01N 0.047(4) 0.043(4) 0.048(4) -0.011(3) 0.002(3) 0.004(3)
C01O 0.042(4) 0.042(4) 0.054(4) -0.003(4) 0.000(3) 0.000(3)
C01P 0.041(4) 0.032(3) 0.031(3) 0.005(3) -0.004(3) 0.001(3)
C01Q 0.042(4) 0.035(4) 0.030(3) -0.001(3) -0.002(3) -0.001(3)
C01R 0.063(4) 0.034(4) 0.048(4) 0.001(3) -0.008(4) -0.009(4)
C01S 0.050(4) 0.039(4) 0.045(4) 0.005(3) 0.006(3) 0.002(3)
C01T 0.041(4) 0.034(4) 0.032(3) 0.001(3) 0.005(3) -0.007(3)
C01U 0.045(4) 0.038(4) 0.046(4) 0.002(3) 0.003(3) 0.001(3)
C01V 0.036(3) 0.040(4) 0.033(3) -0.001(3) 0.000(3) -0.006(3)
C01W 0.040(4) 0.041(4) 0.034(4) -0.002(3) 0.004(3) 0.003(3)
C01X 0.038(3) 0.033(3) 0.031(3) 0.001(3) -0.003(3) 0.000(3)
C01Y 0.041(4) 0.037(4) 0.037(4) -0.003(3) -0.003(3) 0.003(3)
C01Z 0.040(4) 0.033(3) 0.030(3) -0.002(3) 0.001(3) -0.002(3)
C020 0.039(3) 0.034(3) 0.032(3) -0.001(3) 0.001(3) 0.000(3)
C021 0.049(4) 0.042(4) 0.040(4) -0.001(3) 0.005(3) 0.007(3)
C022 0.038(4) 0.058(4) 0.028(3) 0.002(3) 0.000(3) -0.001(3)
C023 0.040(4) 0.040(4) 0.037(4) 0.000(3) -0.002(3) -0.005(3)
C024 0.042(4) 0.035(4) 0.028(3) 0.002(3) 0.001(3) -0.002(3)
C025 0.047(4) 0.041(4) 0.046(4) 0.002(3) 0.007(3) -0.001(3)
C026 0.043(4) 0.035(4) 0.035(4) -0.003(3) -0.005(3) -0.005(3)
C027 0.038(3) 0.038(4) 0.026(3) -0.003(3) -0.001(3) -0.002(3)
C028 0.038(4) 0.051(4) 0.030(3) 0.000(3) -0.003(3) 0.001(3)
C029 0.048(4) 0.048(4) 0.041(4) -0.004(3) -0.008(3) -0.006(4)
C02A 0.047(4) 0.048(5) 0.035(4) -0.001(4) 0.008(3) 0.005(4)
C02B 0.052(4) 0.041(4) 0.038(4) 0.001(3) 0.008(3) -0.004(3)
C02C 0.045(4) 0.041(4) 0.038(4) 0.001(3) -0.003(3) -0.009(3)
C02D 0.043(4) 0.033(3) 0.032(3) -0.002(3) 0.000(3) 0.002(3)
C02E 0.045(4) 0.031(3) 0.034(3) -0.004(3) -0.004(3) 0.002(3)
C02F 0.037(3) 0.041(4) 0.033(3) -0.002(3) -0.003(3) 0.000(3)
C02G 0.046(4) 0.040(4) 0.043(4) 0.002(3) 0.003(3) 0.001(3)
C02H 0.042(4) 0.039(4) 0.033(3) -0.001(3) -0.002(3) -0.005(3)
C02I 0.063(4) 0.036(4) 0.041(4) -0.001(3) 0.013(4) 0.012(4)
C02J 0.048(4) 0.040(4) 0.049(4) -0.006(3) 0.010(3) 0.004(3)
C02K 0.051(4) 0.034(4) 0.043(4) -0.001(3) -0.008(4) -0.002(3)
C02L 0.051(4) 0.041(4) 0.038(4) 0.000(3) 0.004(3) 0.000(3)
C02M 0.054(4) 0.042(4) 0.043(4) -0.003(3) 0.004(3) 0.013(3)
C02N 0.051(4) 0.039(4) 0.055(4) -0.007(3) 0.013(4) -0.002(3)
C02O 0.052(4) 0.038(4) 0.040(4) -0.002(3) 0.000(4) 0.002(4)
C02P 0.040(4) 0.047(4) 0.032(3) -0.001(3) -0.004(3) -0.007(3)
C02Q 0.042(4) 0.054(5) 0.032(4) -0.002(3) 0.001(3) 0.003(4)
C02R 0.049(4) 0.040(4) 0.046(4) 0.004(3) 0.004(3) 0.002(3)
C02S 0.044(4) 0.039(4) 0.053(4) -0.005(3) 0.005(3) 0.002(3)
C02T 0.053(4) 0.040(4) 0.046(4) -0.001(3) 0.008(3) 0.008(3)
C02U 0.052(4) 0.039(4) 0.047(4) -0.001(3) 0.001(4) 0.004(3)
C02V 0.040(4) 0.058(5) 0.040(4) -0.006(4) 0.002(4) -0.001(4)
C02W 0.057(4) 0.042(4) 0.040(4) -0.002(3) 0.009(3) -0.003(4)
C02X 0.047(4) 0.040(4) 0.050(4) 0.004(3) 0.005(3) 0.001(3)
C02Y 0.048(4) 0.035(4) 0.047(4) -0.005(3) 0.006(3) 0.003(3)
C02Z 0.039(4) 0.050(5) 0.049(4) -0.004(4) 0.004(4) -0.002(4)
C030 0.036(3) 0.039(4) 0.031(3) -0.001(3) 0.003(3) -0.002(3)
C031 0.059(5) 0.041(4) 0.046(4) 0.005(4) -0.003(4) -0.006(4)
C032 0.049(5) 0.061(5) 0.043(4) 0.002(4) -0.013(4) -0.007(4)
C033 0.057(4) 0.041(4) 0.032(4) -0.001(3) 0.011(3) 0.002(3)
C034 0.042(4) 0.043(4) 0.072(5) -0.008(4) 0.001(4) -0.004(3)
C035 0.057(4) 0.043(4) 0.037(4) 0.001(3) 0.007(3) 0.017(4)
C036 0.045(4) 0.042(4) 0.056(4) -0.007(4) 0.004(4) 0.001(3)
C037 0.058(4) 0.044(4) 0.036(4) 0.001(3) 0.005(3) 0.010(4)
C038 0.051(4) 0.049(4) 0.046(4) 0.001(4) 0.008(3) -0.009(4)
C039 0.049(5) 0.062(5) 0.056(5) -0.002(4) -0.014(4) -0.001(4)
C03A 0.044(4) 0.058(4) 0.051(4) 0.002(4) 0.010(4) -0.002(4)
C03B 0.046(4) 0.050(4) 0.054(4) 0.005(4) 0.005(4) 0.002(4)
C03C 0.049(4) 0.051(5) 0.050(5) -0.005(4) -0.005(4) 0.003(4)
C03D 0.057(5) 0.055(5) 0.047(5) -0.005(4) -0.004(4) -0.010(4)
C03E 0.043(4) 0.040(4) 0.049(4) -0.005(3) 0.006(3) 0.005(3)
C03F 0.042(4) 0.038(4) 0.045(4) -0.003(3) 0.001(3) 0.003(3)
C03H 0.037(4) 0.046(4) 0.034(4) 0.000(3) -0.001(3) -0.001(3)
C03I 0.047(4) 0.057(5) 0.055(5) -0.007(4) 0.001(4) 0.003(4)
C03J 0.049(4) 0.041(4) 0.047(4) -0.007(3) 0.004(3) 0.008(3)
C03K 0.058(4) 0.035(4) 0.047(4) 0.001(3) 0.011(4) 0.004(3)
C03L 0.047(4) 0.043(4) 0.072(5) -0.010(4) 0.006(4) -0.006(4)
C03M 0.052(4) 0.040(4) 0.061(5) 0.007(4) 0.009(4) 0.005(4)
C03N 0.074(6) 0.045(5) 0.056(5) -0.015(4) 0.001(4) 0.017(4)
C03O 0.049(4) 0.040(4) 0.048(4) -0.003(3) 0.007(3) 0.009(3)
C03P 0.054(5) 0.042(4) 0.067(5) 0.023(4) 0.005(4) -0.002(4)
C03Q 0.044(4) 0.046(5) 0.054(5) -0.015(4) -0.003(4) 0.000(4)
C03R 0.064(5) 0.054(5) 0.061(5) 0.003(4) 0.012(4) -0.014(4)
C03S 0.052(4) 0.038(4) 0.071(5) 0.003(4) 0.009(4) 0.001(4)
C03T 0.044(4) 0.044(4) 0.039(4) -0.004(3) 0.004(3) 0.007(3)
C03U 0.076(6) 0.074(6) 0.057(5) 0.014(5) 0.014(5) 0.016(5)
C03V 0.057(5) 0.054(5) 0.074(6) 0.016(5) -0.008(5) -0.016(4)
C03W 0.059(5) 0.041(4) 0.050(5) -0.002(4) 0.007(4) 0.008(4)
C03X 0.051(5) 0.065(7) 0.045(5) 0.003(5) 0.015(4) 0.008(5)
C03Y 0.065(5) 0.042(4) 0.056(5) -0.012(4) 0.012(4) 0.007(4)
C03Z 0.080(6) 0.043(5) 0.064(6) -0.004(4) 0.015(5) 0.008(5)
C040 0.066(7) 0.068(7) 0.052(6) -0.006(5) -0.002(5) 0.009(6)
C041 0.074(6) 0.064(5) 0.046(5) 0.007(4) 0.011(4) 0.018(5)
C042 0.039(4) 0.044(4) 0.033(3) -0.002(3) -0.003(3) -0.001(3)
C043 0.047(4) 0.039(4) 0.055(4) 0.010(3) 0.006(4) 0.004(3)
C044 0.062(5) 0.070(6) 0.065(5) -0.014(5) 0.006(5) -0.001(5)
C045 0.065(5) 0.043(5) 0.065(5) -0.001(4) -0.002(4) -0.001(4)
C046 0.049(5) 0.059(5) 0.063(5) -0.016(4) -0.002(4) 0.005(4)
C047 0.067(5) 0.050(5) 0.051(5) 0.003(4) 0.004(4) 0.018(4)
C048 0.060(6) 0.075(6) 0.050(5) -0.008(5) 0.009(4) 0.015(5)
C049 0.058(5) 0.061(5) 0.087(6) 0.018(5) 0.018(5) 0.020(4)
C05B 0.071(6) 0.083(7) 0.117(8) -0.013(6) 0.002(6) 0.034(5)
C065 0.080(7) 0.096(7) 0.140(9) -0.022(7) 0.013(7) 0.030(6)
C05W 0.086(7) 0.088(7) 0.153(9) 0.003(7) 0.058(7) 0.031(6)
C068 0.122(8) 0.091(7) 0.137(8) 0.022(7) 0.061(7) 0.039(7)
C05V 0.104(7) 0.084(7) 0.116(7) 0.028(6) 0.045(6) 0.045(6)
C04A 0.065(5) 0.047(5) 0.077(6) -0.006(5) 0.005(5) -0.003(4)
C04B 0.052(5) 0.067(6) 0.071(6) -0.002(5) -0.003(5) -0.015(5)
C04C 0.056(5) 0.066(6) 0.060(6) -0.005(5) 0.008(5) 0.011(5)
C04D 0.052(5) 0.058(5) 0.046(4) -0.006(4) 0.005(4) 0.008(4)
C04E 0.081(7) 0.046(5) 0.091(7) -0.011(5) 0.007(6) 0.001(5)
C04F 0.067(5) 0.056(5) 0.057(5) 0.006(4) 0.003(4) 0.019(5)
C04G 0.060(5) 0.060(5) 0.066(5) -0.003(5) -0.003(5) 0.005(5)
C04H 0.088(6) 0.038(5) 0.070(6) -0.001(4) -0.011(5) 0.017(5)
C04I 0.069(6) 0.056(5) 0.073(6) 0.000(5) 0.007(5) -0.026(5)
C04J 0.053(5) 0.062(5) 0.055(5) -0.001(4) 0.004(4) 0.002(4)
C04K 0.056(5) 0.057(5) 0.056(5) -0.004(4) -0.003(4) -0.001(4)
C04L 0.059(5) 0.058(5) 0.065(5) -0.001(4) 0.002(5) 0.016(4)
C04M 0.065(6) 0.056(5) 0.076(6) 0.028(5) 0.002(5) -0.008(5)
C04N 0.047(5) 0.064(5) 0.075(6) -0.005(5) -0.010(4) -0.009(4)
C04O 0.055(5) 0.062(5) 0.066(5) -0.002(5) -0.008(4) 0.002(4)
C04P 0.055(5) 0.060(6) 0.111(7) -0.032(5) -0.002(5) 0.004(5)
C04Q 0.055(5) 0.064(6) 0.080(6) 0.003(5) -0.013(5) 0.011(5)
C04R 0.051(5) 0.062(6) 0.109(7) -0.020(5) 0.001(5) -0.012(5)
C04S 0.049(6) 0.074(7) 0.056(6) -0.005(5) 0.009(5) -0.006(5)
C04T 0.057(5) 0.068(6) 0.054(5) -0.008(4) 0.010(4) 0.016(4)
C04U 0.070(6) 0.055(6) 0.164(9) 0.000(6) 0.020(7) -0.015(5)
C04V 0.069(6) 0.045(5) 0.074(6) 0.000(5) -0.012(5) -0.001(5)
C04W 0.092(7) 0.046(5) 0.092(7) -0.003(5) -0.010(6) 0.018(5)
C04X 0.065(6) 0.070(6) 0.076(6) -0.021(5) -0.001(5) 0.006(5)
C04Y 0.079(6) 0.053(6) 0.058(6) -0.010(5) -0.002(5) 0.012(5)
C04Z 0.066(5) 0.077(6) 0.056(5) -0.004(5) 0.011(5) -0.001(5)
C050 0.070(6) 0.058(6) 0.072(6) 0.008(5) -0.001(5) 0.013(5)
C051 0.058(5) 0.067(6) 0.080(6) 0.003(5) 0.002(5) 0.020(5)
C052 0.063(6) 0.079(7) 0.094(7) -0.021(6) 0.003(5) -0.021(5)
C053 0.068(6) 0.060(6) 0.078(6) -0.004(5) 0.001(5) -0.024(5)
C054 0.100(10) 0.088(10) 0.078(9) 0.004(8) 0.004(8) -0.009(8)
C055 0.082(9) 0.080(9) 0.083(9) 0.000(7) 0.028(7) 0.020(7)
C056 0.073(6) 0.069(6) 0.067(6) 0.004(5) -0.005(5) 0.006(5)
C057 0.084(7) 0.084(7) 0.076(7) 0.026(6) 0.017(6) 0.003(6)
C058 0.076(6) 0.064(6) 0.105(7) 0.028(6) -0.022(6) -0.021(5)
N059 0.147(12) 0.101(11) 0.086(9) -0.018(8) 0.015(9) -0.034(10)
C05A 0.077(6) 0.058(5) 0.082(6) 0.004(5) -0.001(5) 0.013(5)
C05C 0.089(7) 0.100(8) 0.086(7) -0.019(6) -0.015(6) 0.009(6)
C05D 0.116(12) 0.084(10) 0.114(12) -0.002(9) 0.007(10) 0.014(9)
C05E 0.096(9) 0.071(8) 0.072(8) -0.003(7) 0.000(7) 0.027(7)
C05F 0.060(6) 0.066(6) 0.138(9) -0.036(6) -0.010(6) -0.002(5)
C05G 0.121(11) 0.047(7) 0.088(9) -0.002(6) 0.014(8) 0.014(7)
C05H 0.087(9) 0.073(8) 0.061(7) -0.015(6) -0.012(6) -0.013(7)
C05I 0.093(7) 0.062(6) 0.093(7) -0.009(5) -0.003(6) 0.018(6)
C05J 0.118(12) 0.098(11) 0.104(11) 0.029(9) 0.017(10) -0.011(10)
C05K 0.109(11) 0.053(8) 0.131(12) -0.023(8) 0.004(10) 0.008(8)
C05L 0.090(10) 0.089(10) 0.092(10) 0.006(8) -0.026(8) 0.010(8)
C05M 0.113(7) 0.075(6) 0.082(7) -0.011(6) 0.002(6) -0.028(6)
C05N 0.088(8) 0.069(7) 0.208(11) 0.008(8) 0.009(8) -0.009(6)
C05O 0.076(9) 0.082(9) 0.121(12) 0.002(9) -0.023(8) 0.015(8)
C05P 0.086(7) 0.069(7) 0.079(7) 0.024(6) 0.000(6) -0.001(6)
C05Q 0.072(7) 0.089(8) 0.107(8) -0.032(7) 0.009(6) -0.025(6)
C05R 0.100(10) 0.049(7) 0.112(11) 0.007(7) -0.017(9) -0.006(7)
C05S 0.102(8) 0.062(7) 0.100(8) -0.009(6) 0.001(7) 0.019(6)
C05T 0.048(5) 0.138(8) 0.090(7) 0.030(6) -0.002(5) 0.000(6)
C05U 0.095(7) 0.077(7) 0.106(8) 0.001(6) -0.001(7) 0.012(6)
C05X 0.097(8) 0.079(7) 0.127(9) 0.020(7) -0.027(8) -0.022(7)
C05Y 0.120(8) 0.085(7) 0.101(8) -0.022(6) -0.022(7) 0.036(7)
C05Z 0.154(14) 0.065(9) 0.149(14) 0.008(10) -0.048(12) -0.029(10)
C060 0.079(8) 0.078(8) 0.164(11) -0.035(8) -0.001(8) -0.009(7)
C061 0.127(10) 0.097(9) 0.114(9) -0.026(8) -0.033(8) 0.046(8)
C062 0.103(11) 0.087(10) 0.108(11) -0.039(9) 0.009(9) 0.009(9)
C063 0.096(8) 0.169(11) 0.144(10) 0.001(9) 0.023(8) 0.007(9)
C064 0.134(9) 0.100(8) 0.083(7) -0.015(7) 0.010(7) -0.031(8)
C066 0.074(7) 0.136(9) 0.119(8) 0.001(7) 0.016(6) 0.003(7)
C067 0.115(9) 0.126(10) 0.092(8) -0.022(8) -0.011(8) 0.007(8)
C069 0.112(9) 0.082(8) 0.124(10) -0.001(8) -0.002(8) 0.006(7)
C06A 0.061(6) 0.177(10) 0.125(8) 0.048(8) 0.017(6) -0.001(7)
C06D 0.105(11) 0.090(10) 0.087(9) 0.033(8) 0.008(8) -0.013(9)
C06E 0.113(10) 0.079(9) 0.233(13) 0.006(10) 0.009(10) 0.000(8)
C06F 0.113(12) 0.133(14) 0.151(15) -0.053(12) 0.037(11) -0.036(11)
C06G 0.149(15) 0.078(11) 0.182(17) -0.023(12) -0.003(14) 0.011(11)
C06H 0.136(15) 0.093(13) 0.25(2) 0.025(15) -0.001(16) 0.009(12)
C14 0.109(13) 0.089(12) 0.224(18) -0.037(13) 0.002(13) -0.018(10)
C18 0.118(11) 0.185(13) 0.162(12) 0.002(11) 0.009(10) 0.010(10)
C26 0.135(16) 0.160(17) 0.181(18) 0.027(15) 0.002(15) 0.051(14)
C5 0.163(16) 0.119(14) 0.145(15) -0.046(12) -0.034(13) 0.039(13)
C1 0.100(9) 0.182(11) 0.153(11) 0.059(9) 0.025(8) -0.007(8)
C22 0.149(14) 0.228(18) 0.200(17) 0.067(15) 0.069(12) -0.016(14)
C13 0.171(16) 0.119(14) 0.121(13) 0.000(11) -0.011(13) -0.012(13)
C3 0.164(11) 0.115(10) 0.093(9) -0.027(8) 0.005(9) -0.040(9)
C2 0.206(19) 0.175(18) 0.152(16) -0.009(15) 0.024(15) -0.050(16)

loop_
_atom_type_symbol
_atom_type_description
_atom_type_scat_dispersion_real
_atom_type_scat_dispersion_imag
_atom_type_scat_source
C C 0.0181 0.0091 'International Tables Vol C Tables 4.2.6.8 and 6.1.1.4'
H H 0.0000 0.0000 'International Tables Vol C Tables 4.2.6.8 and 6.1.1.4'
Au Au -4.4197 7.2980 'International Tables Vol C Tables 4.2.6.8 and 6.1.1.4'
Cl Cl 0.3639 0.7018 'International Tables Vol C Tables 4.2.6.8 and 6.1.1.4'
N N 0.0311 0.0180 'International Tables Vol C Tables 4.2.6.8 and 6.1.1.4'
O O 0.0492 0.0322 'International Tables Vol C Tables 4.2.6.8 and 6.1.1.4'
P P 0.2955 0.4335 'International Tables Vol C Tables 4.2.6.8 and 6.1.1.4'
Se Se -0.7943 1.1372 'International Tables Vol C Tables 4.2.6.8 and 6.1.1.4'

loop_
_geom_angle_atom_site_label_1
_geom_angle_atom_site_label_2
_geom_angle_atom_site_label_3
_geom_angle
_geom_angle_site_symmetry_1
_geom_angle_site_symmetry_3
_geom_angle_publ_flag
P00D Au01 Cl00 174.65(9) . . ?
P00E Au02 Cl 178.91(11) . . ?
P00F Au03 Cl1 177.83(11) . . ?
P00I Au04 Cl2 177.62(15) . . ?
C01A Se5 C01P 90.0(4) . . ?
C01M Se7 C042 89.9(4) . . ?
C01V Se4 C030 90.0(4) . . ?
C01E Se6 C02D 89.3(4) . . ?
C033 Se1 C02W 89.0(4) . . ?
C02X Se C01U 89.3(4) . . ?
C03T Se3 C02M 89.5(4) . . ?
C02N Se2 C03K 89.1(4) . . ?
C01G P00D Au01 112.0(3) . . ?
C01G P00D C020 93.0(4) . . ?
C020 P00D Au01 115.6(3) . . ?
C02U P00D Au01 118.5(3) . . ?
C02U P00D C01G 107.8(5) . . ?
C02U P00D C020 106.8(4) . . ?
C01O P00E Au02 113.7(4) . . ?
C01O P00E C036 109.5(5) . . ?
C01O P00E C03F 108.3(5) . . ?
C036 P00E Au02 115.1(4) . . ?
C03F P00E Au02 115.4(3) . . ?
C03F P00E C036 93.0(4) . . ?
C029 P00F Au03 115.1(4) . . ?
C029 P00F C02C 109.4(5) . . ?
C029 P00F C02P 107.2(5) . . ?
C02C P00F Au03 114.0(3) . . ?
C02P P00F Au03 115.8(3) . . ?
C02P P00F C02C 93.0(4) . . ?
C03B P00I Au04 116.7(4) . . ?
C03B P00I C043 92.2(5) . . ?
C043 P00I Au04 116.4(3) . . ?
C049 P00I Au04 114.0(3) . . ?
C049 P00I C03B 108.7(5) . . ?
C049 P00I C043 106.6(5) . . ?
C01F O00L C02O 118.6(7) . . ?
C01I O00M C01Y 117.6(7) . . ?
C01Q O00N C02K 117.3(7) . . ?
C01T O00O C03P 118.5(7) . . ?
C01B O00P C03V 119.4(8) . . ?
C024 O00Q C02Z 119.3(7) . . ?
C02Y O00R C03Y 114.9(8) . . ?
C02F O00S C03H 116.9(7) . . ?
C01K O00T C045 112.7(8) . . ?
C022 O00U C05T 115.3(8) . . ?
C021 O00V C04K 116.4(8) . . ?
C037 O00W C041 115.2(8) . . ?
C02E O00X C05A 114.6(8) . . ?
C02I O00Y C04H 116.7(9) . . ?
C035 O00Z C047 119.0(8) . . ?
C028 O010 C04D 116.2(8) . . ?
C038 O011 C03R 116.4(9) . . ?
C01N O012 C04P 119.1(9) . . ?
C034 O013 C04R 116.3(10) . . ?
C03S O014 C04U 119.2(10) . . ?
C01R O015 C05M 121.2(11) . . ?
C05I O016 C03M 115.9(10) . . ?
C01D C017 C01L 120.7(8) . . ?
C01D C017 C02D 122.4(8) . . ?
C01L C017 C02D 116.9(8) . . ?
C03A O018 C066 118.0(12) . . ?
C03L O019 C04X 115.2(9) . . ?
C01J C01A Se5 105.7(6) . . ?
C01T C01A Se5 136.3(7) . . ?
C01T C01A C01J 117.9(8) . . ?
O00P C01B C01V 123.8(8) . . ?
O00P C01B C02E 115.2(8) . . ?
C01V C01B C02E 120.9(8) . . ?
C01H C01C C01V 121.5(8) . . ?
C01H C01C C027 120.0(8) . . ?
C027 C01C C01V 118.4(8) . . ?
C017 C01D C01M 122.8(8) . . ?
C017 C01D C02H 120.4(8) . . ?
C01M C01D C02H 116.8(8) . . ?
C01K C01E Se6 134.3(7) . . ?
C01K C01E C01L 118.3(9) . . ?
C01L C01E Se6 107.3(7) . . ?
O00L C01F C01P 126.2(8) . . ?
O00L C01F C02F 113.2(8) . . ?
C01P C01F C02F 120.5(8) . . ?
C01H C01G P00D 106.6(7) . . ?
C01H C01G C02E 117.2(9) . . ?
C02E C01G P00D 136.1(7) . . ?
C01C C01H C01Z 119.0(8) . . ?
C01G C01H C01C 123.6(8) . . ?
C01G C01H C01Z 117.3(8) . . ?
O00M C01I C01Q 113.5(8) . . ?
O00M C01I C02D 124.8(8) . . ?
C02D C01I C01Q 121.7(8) . . ?
C01A C01J C01X 119.7(8) . . ?
C01Z C01J C01A 120.3(8) . . ?
C01Z C01J C01X 120.0(8) . . ?
O00T C01K C01R 117.0(9) . . ?
C01E C01K O00T 122.1(10) . . ?
C01E C01K C01R 120.8(9) . . ?
C01E C01L C017 119.4(8) . . ?
C01E C01L C026 120.7(9) . . ?
C026 C01L C017 119.9(8) . . ?
C01D C01M Se7 107.1(6) . . ?
C01Q C01M Se7 136.9(7) . . ?
C01Q C01M C01D 116.0(8) . . ?
O012 C01N C02Y 114.6(9) . . ?
O012 C01N C03T 124.5(9) . . ?
C03T C01N C02Y 120.8(9) . . ?
C03Q C01O P00E 119.7(8) . . ?
C03Q C01O C04J 120.9(10) . . ?
C04J C01O P00E 119.5(8) . . ?
C01F C01P Se5 136.2(7) . . ?
C01X C01P Se5 106.9(6) . . ?
C01X C01P C01F 116.9(8) . . ?
O00N C01Q C01I 112.7(8) . . ?
O00N C01Q C01M 126.2(8) . . ?
C01M C01Q C01I 121.2(8) . . ?
O015 C01R C01K 119.1(10) . . ?
O015 C01R C02C 119.8(10) . . ?
C02C C01R C01K 120.9(9) . . ?
C025 C01S C02R 120.6(9) . . ?
C025 C01S C043 121.6(10) . . ?
C043 C01S C02R 117.4(10) . . ?
O00O C01T C024 114.1(7) . . ?
C01A C01T O00O 124.6(8) . . ?
C01A C01T C024 121.3(8) . . ?
C021 C01U Se 135.0(8) . . ?
C02G C01U Se 107.3(7) . . ?
C02G C01U C021 117.6(9) . . ?
C01B C01V Se4 136.6(7) . . ?
C01C C01V Se4 107.4(6) . . ?
C01C C01V C01B 116.0(8) . . ?
H01A C01W H01B 108.0 . . ?
C01Y C01W H01A 109.4 . . ?
C01Y C01W H01B 109.4 . . ?
C01Y C01W C02A 111.1(8) . . ?
C02A C01W H01A 109.4 . . ?
C02A C01W H01B 109.4 . . ?
C01P C01X C01J 117.7(8) . . ?
C027 C01X C01J 119.0(8) . . ?
C027 C01X C01P 123.3(8) . . ?
O00M C01Y C01W 108.6(7) . . ?
O00M C01Y H01C 110.0 . . ?
O00M C01Y H01D 110.0 . . ?
C01W C01Y H01C 110.0 . . ?
C01W C01Y H01D 110.0 . . ?
H01C C01Y H01D 108.4 . . ?
C01J C01Z C01H 120.8(8) . . ?
C01J C01Z C020 123.1(8) . . ?
C020 C01Z C01H 116.2(8) . . ?
C01Z C020 P00D 106.6(6) . . ?
C01Z C020 C024 116.9(8) . . ?
C024 C020 P00D 136.5(7) . . ?
O00V C021 C01U 126.9(9) . . ?
O00V C021 C037 113.7(8) . . ?
C01U C021 C037 119.4(9) . . ?
O00U C022 C028 119.3(9) . . ?
O00U C022 C02P 119.1(9) . . ?
C02P C022 C028 121.5(8) . . ?
C02H C023 C026 118.9(8) . . ?
C02P C023 C026 117.7(9) . . ?
C02P C023 C02H 123.4(9) . . ?
O00Q C024 C01T 123.0(8) . . ?
O00Q C024 C020 116.2(8) . . ?
C020 C024 C01T 120.5(8) . . ?
C01S C025 C02G 119.8(9) . . ?
C01S C025 C02X 122.0(9) . . ?
C02X C025 C02G 118.0(9) . . ?
C01L C026 C023 120.6(8) . . ?
C01L C026 C02C 123.5(9) . . ?
C02C C026 C023 115.8(9) . . ?
C01C C027 C030 117.0(8) . . ?
C01X C027 C01C 121.2(8) . . ?
C01X C027 C030 121.7(8) . . ?
O010 C028 C022 113.2(8) . . ?
O010 C028 C042 127.2(9) . . ?
C042 C028 C022 119.6(9) . . ?
C032 C029 P00F 120.5(8) . . ?
C03D C029 P00F 120.9(8) . . ?
C03D C029 C032 118.6(9) . . ?
C01W C02A H02I 109.3 . . ?
C01W C02A H02J 109.3 . . ?
H02I C02A H02J 108.0 . . ?
C03X C02A C01W 111.4(9) . . ?
C03X C02A H02I 109.3 . . ?
C03X C02A H02J 109.3 . . ?
C02L C02B C02W 119.4(9) . . ?
C02R C02B C02L 118.9(9) . . ?
C02R C02B C02W 121.3(10) . . ?
C01R C02C P00F 137.9(8) . . ?
C01R C02C C026 115.7(9) . . ?
C026 C02C P00F 106.3(7) . . ?
C017 C02D Se6 107.1(6) . . ?
C01I C02D Se6 137.1(7) . . ?
C01I C02D C017 115.8(8) . . ?
O00X C02E C01B 118.0(8) . . ?
O00X C02E C01G 121.2(8) . . ?
C01G C02E C01B 120.8(8) . . ?
O00S C02F C01F 113.2(8) . . ?
O00S C02F C030 125.2(8) . . ?
C030 C02F C01F 121.4(8) . . ?
C01U C02G C025 118.1(9) . . ?
C01U C02G C02L 123.4(9) . . ?
C02L C02G C025 118.3(9) . . ?
C023 C02H C01D 119.5(9) . . ?
C042 C02H C01D 119.6(8) . . ?
C042 C02H C023 120.9(9) . . ?
O00Y C02I C035 112.1(9) . . ?
O00Y C02I C03K 127.1(10) . . ?
C03K C02I C035 120.8(9) . . ?
C02N C02J C02S 121.4(10) . . ?
C02N C02J C02T 119.1(9) . . ?
C02T C02J C02S 119.5(9) . . ?
O00N C02K H02K 110.6 . . ?
O00N C02K H02L 110.6 . . ?
O00N C02K C031 105.8(8) . . ?
H02K C02K H02L 108.7 . . ?
C031 C02K H02K 110.6 . . ?
C031 C02K H02L 110.6 . . ?
C02G C02L C02B 122.1(9) . . ?
C02G C02L C033 120.6(9) . . ?
C033 C02L C02B 117.0(9) . . ?
C035 C02M Se3 135.1(8) . . ?
C03O C02M Se3 107.0(7) . . ?
C03O C02M C035 117.9(10) . . ?
C02J C02N Se2 107.6(8) . . ?
C02J C02N C03L 118.2(9) . . ?
C03L C02N Se2 134.2(8) . . ?
O00L C02O H02A 110.0 . . ?
O00L C02O H02B 110.0 . . ?
O00L C02O C03W 108.5(8) . . ?
H02A C02O H02B 108.4 . . ?
C03W C02O H02A 110.0 . . ?
C03W C02O H02B 110.0 . . ?
C022 C02P P00F 136.5(7) . . ?
C023 C02P P00F 106.9(7) . . ?
C023 C02P C022 116.6(9) . . ?
H02C C02Q H02D 107.9 . . ?
C02V C02Q H02C 109.3 . . ?
C02V C02Q H02D 109.3 . . ?
C03H C02Q H02C 109.3 . . ?
C03H C02Q H02D 109.3 . . ?
C03H C02Q C02V 111.8(8) . . ?
C02B C02R C01S 120.3(9) . . ?
C02B C02R C03B 122.8(10) . . ?
C03B C02R C01S 116.8(9) . . ?
C02J C02S C03E 119.4(9) . . ?
C036 C02S C02J 122.3(10) . . ?
C036 C02S C03E 118.3(9) . . ?
C03K C02T C02J 117.7(10) . . ?
C03K C02T C03O 121.7(10) . . ?
C03O C02T C02J 120.6(9) . . ?
C03C C02U P00D 120.6(8) . . ?
C04L C02U P00D 122.4(9) . . ?
C04L C02U C03C 117.0(10) . . ?
C02Q C02V H02E 109.4 . . ?
C02Q C02V H02F 109.4 . . ?
C02Q C02V C04S 111.0(9) . . ?
H02E C02V H02F 108.0 . . ?
C04S C02V H02E 109.4 . . ?
C04S C02V H02F 109.4 . . ?
C02B C02W Se1 105.7(7) . . ?
C038 C02W Se1 136.7(8) . . ?
C038 C02W C02B 117.6(10) . . ?
C025 C02X Se 107.3(7) . . ?
C03S C02X Se 135.8(8) . . ?
C03S C02X C025 116.7(10) . . ?
O00R C02Y C01N 118.6(9) . . ?
C03F C02Y O00R 119.7(9) . . ?
C03F C02Y C01N 121.7(9) . . ?
O00Q C02Z H02G 110.4 . . ?
O00Q C02Z H02H 110.4 . . ?
O00Q C02Z C03I 106.8(8) . . ?
H02G C02Z H02H 108.6 . . ?
C03I C02Z H02G 110.4 . . ?
C03I C02Z H02H 110.4 . . ?
C027 C030 Se4 107.2(6) . . ?
C02F C030 Se4 136.8(7) . . ?
C02F C030 C027 116.0(8) . . ?
C02K C031 H03S 109.1 . . ?
C02K C031 H03T 109.1 . . ?
H03S C031 H03T 107.9 . . ?
C04V C031 C02K 112.3(10) . . ?
C04V C031 H03S 109.1 . . ?
C04V C031 H03T 109.1 . . ?
C029 C032 H032 119.9 . . ?
C039 C032 C029 120.3(11) . . ?
C039 C032 H032 119.9 . . ?
C02L C033 Se1 108.8(7) . . ?
C02L C033 C037 118.6(9) . . ?
C037 C033 Se1 132.6(8) . . ?
O013 C034 C036 119.6(10) . . ?
O013 C034 C03L 120.1(9) . . ?
C036 C034 C03L 120.1(10) . . ?
O00Z C035 C02I 113.9(8) . . ?
O00Z C035 C02M 126.9(10) . . ?
C02M C035 C02I 119.2(9) . . ?
C02S C036 P00E 106.0(7) . . ?
C02S C036 C034 118.0(10) . . ?
C034 C036 P00E 135.9(8) . . ?
O00W C037 C021 118.6(9) . . ?
O00W C037 C033 120.9(10) . . ?
C033 C037 C021 120.4(9) . . ?
O011 C038 C02W 126.4(10) . . ?
O011 C038 C03A 113.4(9) . . ?
C02W C038 C03A 120.2(10) . . ?
C032 C039 H039 120.0 . . ?
C032 C039 C04N 120.1(11) . . ?
C04N C039 H039 120.0 . . ?
O018 C03A C038 120.7(10) . . ?
O018 C03A C03B 118.2(10) . . ?
C03B C03A C038 121.0(10) . . ?
C02R C03B P00I 107.0(8) . . ?
C02R C03B C03A 116.8(10) . . ?
C03A C03B P00I 136.2(9) . . ?
C02U C03C H03C 118.8 . . ?
C04O C03C C02U 122.5(11) . . ?
C04O C03C H03C 118.8 . . ?
C029 C03D H03U 119.5 . . ?
C029 C03D C04B 121.0(11) . . ?
C04B C03D H03U 119.5 . . ?
C03F C03E C02S 116.2(9) . . ?
C03J C03E C02S 120.8(9) . . ?
C03J C03E C03F 123.0(9) . . ?
C02Y C03F P00E 137.3(8) . . ?
C02Y C03F C03E 116.4(9) . . ?
C03E C03F P00E 106.3(7) . . ?
O00S C03H C02Q 108.6(8) . . ?
O00S C03H H03A 110.0 . . ?
O00S C03H H03B 110.0 . . ?
C02Q C03H H03A 110.0 . . ?
C02Q C03H H03B 110.0 . . ?
H03A C03H H03B 108.4 . . ?
C02Z C03I H03D 108.9 . . ?
C02Z C03I H03E 108.9 . . ?
C02Z C03I C04C 113.6(9) . . ?
H03D C03I H03E 107.7 . . ?
C04C C03I H03D 108.9 . . ?
C04C C03I H03E 108.9 . . ?
C03E C03J C03O 119.9(9) . . ?
C03E C03J C03T 122.0(9) . . ?
C03T C03J C03O 117.8(9) . . ?
C02I C03K Se2 135.4(8) . . ?
C02I C03K C02T 118.1(10) . . ?
C02T C03K Se2 106.5(8) . . ?
O019 C03L C02N 125.7(10) . . ?
O019 C03L C034 114.3(10) . . ?
C02N C03L C034 120.0(9) . . ?
O016 C03M C03S 119.6(10) . . ?
C043 C03M O016 118.6(10) . . ?
C043 C03M C03S 121.8(10) . . ?
H03N C03N H03O 107.7 . . ?
C03Y C03N H03N 108.9 . . ?
C03Y C03N H03O 108.9 . . ?
C03Y C03N C04Y 113.3(10) . . ?
C04Y C03N H03N 108.9 . . ?
C04Y C03N H03O 108.9 . . ?
C02M C03O C02T 122.3(9) . . ?
C02M C03O C03J 118.0(10) . . ?
C02T C03O C03J 119.7(9) . . ?
O00O C03P H03F 110.7 . . ?
O00O C03P H03G 110.7 . . ?
O00O C03P C04M 105.2(9) . . ?
H03F C03P H03G 108.8 . . ?
C04M C03P H03F 110.7 . . ?
C04M C03P H03G 110.7 . . ?
C01O C03Q H03Q 121.0 . . ?
C01O C03Q C046 118.0(11) . . ?
C046 C03Q H03Q 121.0 . . ?
O011 C03R H03Y 110.4 . . ?
O011 C03R H 110.4 . . ?
O011 C03R C04I 106.8(10) . . ?
H03Y C03R H 108.6 . . ?
C04I C03R H03Y 110.4 . . ?
C04I C03R H 110.4 . . ?
O014 C03S C02X 123.0(11) . . ?
O014 C03S C03M 116.5(10) . . ?
C02X C03S C03M 120.4(10) . . ?
C01N C03T Se3 136.5(8) . . ?
C03J C03T Se3 107.6(7) . . ?
C03J C03T C01N 115.9(9) . . ?
H03Z C03U HA 107.9 . . ?
C041 C03U H03Z 109.3 . . ?
C041 C03U HA 109.3 . . ?
C041 C03U C057 111.8(12) . . ?
C057 C03U H03Z 109.3 . . ?
C057 C03U HA 109.3 . . ?
O00P C03V H03H 110.9 . . ?
O00P C03V H03I 110.9 . . ?
O00P C03V C058 104.5(11) . . ?
H03H C03V H03I 108.9 . . ?
C058 C03V H03H 110.9 . . ?
C058 C03V H03I 110.9 . . ?
C02O C03W H03J 108.9 . . ?
C02O C03W H03K 108.9 . . ?
C02O C03W C03Z 113.5(9) . . ?
H03J C03W H03K 107.7 . . ?
C03Z C03W H03J 108.9 . . ?
C03Z C03W H03K 108.9 . . ?
C02A C03X H03V 109.5 . . ?
C02A C03X H03W 109.5 . . ?
C02A C03X H03X 109.5 . . ?
H03V C03X H03W 109.5 . . ?
H03V C03X H03X 109.5 . . ?
H03W C03X H03X 109.5 . . ?
O00R C03Y C03N 105.3(9) . . ?
O00R C03Y H03P 110.7 . . ?
O00R C03Y H03R 110.7 . . ?
C03N C03Y H03P 110.7 . . ?
C03N C03Y H03R 110.7 . . ?
H03P C03Y H03R 108.8 . . ?
C03W C03Z H03L 108.8 . . ?
C03W C03Z H03M 108.8 . . ?
H03L C03Z H03M 107.7 . . ?
C05G C03Z C03W 113.7(11) . . ?
C05G C03Z H03L 108.8 . . ?
C05G C03Z H03M 108.8 . . ?
H4 C040 HB 109.5 . . ?
H4 C040 HC 109.5 . . ?
HB C040 HC 109.5 . . ?
C048 C040 H4 109.5 . . ?
C048 C040 HB 109.5 . . ?
C048 C040 HC 109.5 . . ?
O00W C041 C03U 110.5(10) . . ?
O00W C041 H18 109.5 . . ?
O00W C041 HD 109.5 . . ?
C03U C041 H18 109.5 . . ?
C03U C041 HD 109.5 . . ?
H18 C041 HD 108.1 . . ?
C028 C042 Se7 135.4(8) . . ?
C02H C042 Se7 106.6(7) . . ?
C02H C042 C028 117.9(9) . . ?
C01S C043 P00I 106.3(8) . . ?
C03M C043 P00I 136.2(8) . . ?
C03M C043 C01S 117.5(10) . . ?
C046 C044 H044 119.5 . . ?
C04Z C044 H044 119.5 . . ?
C04Z C044 C046 121.0(12) . . ?
O00T C045 H5 110.3 . . ?
O00T C045 HE 110.3 . . ?
O00T C045 C04A 107.1(9) . . ?
H5 C045 HE 108.6 . . ?
C04A C045 H5 110.3 . . ?
C04A C045 HE 110.3 . . ?
C03Q C046 H046 119.7 . . ?
C044 C046 C03Q 120.6(11) . . ?
C044 C046 H046 119.7 . . ?
O00Z C047 H04H 110.1 . . ?
O00Z C047 H04I 110.1 . . ?
O00Z C047 C04F 108.2(9) . . ?
H04H C047 H04I 108.4 . . ?
C04F C047 H04H 110.1 . . ?
C04F C047 H04I 110.1 . . ?
C040 C048 H6 108.9 . . ?
C040 C048 HF 108.9 . . ?
C040 C048 C04T 113.3(11) . . ?
H6 C048 HF 107.7 . . ?
C04T C048 H6 108.9 . . ?
C04T C048 HF 108.9 . . ?
C05B C049 P00I 120.2(5) . . ?
C05B C049 C05V 120.0 . . ?
C05V C049 P00I 119.8(5) . . ?
C049 C05B H19 120.0 . . ?
C049 C05B C065 120.0 . . ?
C065 C05B H19 120.0 . . ?
C05B C065 H065 120.0 . . ?
C05W C065 C05B 120.0 . . ?
C05W C065 H065 120.0 . . ?
C065 C05W H20 120.0 . . ?
C068 C05W C065 120.0 . . ?
C068 C05W H20 120.0 . . ?
C05W C068 H068 120.0 . . ?
C05W C068 C05V 120.0 . . ?
C05V C068 H068 120.0 . . ?
C049 C05V H21 120.0 . . ?
C068 C05V C049 120.0 . . ?
C068 C05V H21 120.0 . . ?
C045 C04A H7 109.5 . . ?
C045 C04A HG 109.5 . . ?
C045 C04A C04E 110.7(11) . . ?
H7 C04A HG 108.1 . . ?
C04E C04A H7 109.5 . . ?
C04E C04A HG 109.5 . . ?
C03D C04B H8 120.1 . . ?
C04N C04B C03D 119.8(12) . . ?
C04N C04B H8 120.1 . . ?
C03I C04C H04A 109.6 . . ?
C03I C04C H04B 109.6 . . ?
H04A C04C H04B 108.1 . . ?
C055 C04C C03I 110.5(11) . . ?
C055 C04C H04A 109.6 . . ?
C055 C04C H04B 109.6 . . ?
O010 C04D H9 110.1 . . ?
O010 C04D HH 110.1 . . ?
O010 C04D C04T 107.8(9) . . ?
H9 C04D HH 108.5 . . ?
C04T C04D H9 110.1 . . ?
C04T C04D HH 110.1 . . ?
C04A C04E H10 109.6 . . ?
C04A C04E HI 109.6 . . ?
H10 C04E HI 108.1 . . ?
C05K C04E C04A 110.3(13) . . ?
C05K C04E H10 109.6 . . ?
C05K C04E HI 109.6 . . ?
C047 C04F H04J 109.1 . . ?
C047 C04F H04K 109.1 . . ?
C047 C04F C050 112.7(10) . . ?
H04J C04F H04K 107.8 . . ?
C050 C04F H04J 109.1 . . ?
C050 C04F H04K 109.1 . . ?
H22 C04G HJ 107.8 . . ?
C04K C04G H22 109.0 . . ?
C04K C04G HJ 109.0 . . ?
C04K C04G C056 113.0(11) . . ?
C056 C04G H22 109.0 . . ?
C056 C04G HJ 109.0 . . ?
O00Y C04H H04M 109.7 . . ?
O00Y C04H H04N 109.7 . . ?
O00Y C04H C04W 109.6(11) . . ?
H04M C04H H04N 108.2 . . ?
C04W C04H H04M 109.7 . . ?
C04W C04H H04N 109.7 . . ?
C03R C04I H23 108.4 . . ?
C03R C04I HK 108.4 . . ?
C03R C04I C053 115.6(10) . . ?
H23 C04I HK 107.5 . . ?
C053 C04I H23 108.4 . . ?
C053 C04I HK 108.4 . . ?
C01O C04J H04P 120.4 . . ?
C01O C04J C04Z 119.2(11) . . ?
C04Z C04J H04P 120.4 . . ?
O00V C04K C04G 108.2(10) . . ?
O00V C04K H24 110.1 . . ?
O00V C04K HL 110.1 . . ?
C04G C04K H24 110.1 . . ?
C04G C04K HL 110.1 . . ?
H24 C04K HL 108.4 . . ?
C02U C04L H04L 119.8 . . ?
C02U C04L C051 120.4(12) . . ?
C051 C04L H04L 119.8 . . ?
C03P C04M H04C 108.5 . . ?
C03P C04M H04D 108.5 . . ?
H04C C04M H04D 107.5 . . ?
C05P C04M C03P 115.0(12) . . ?
C05P C04M H04C 108.5 . . ?
C05P C04M H04D 108.5 . . ?
C039 C04N H11 119.9 . . ?
C04B C04N C039 120.2(11) . . ?
C04B C04N H11 119.9 . . ?
C03C C04O H04O 120.4 . . ?
C04Q C04O C03C 119.3(12) . . ?
C04Q C04O H04O 120.4 . . ?
O012 C04P H04R 110.2 . . ?
O012 C04P H04S 110.2 . . ?
O012 C04P C05F 107.8(11) . . ?
H04R C04P H04S 108.5 . . ?
C05F C04P H04R 110.2 . . ?
C05F C04P H04S 110.2 . . ?
C04O C04Q H04Q 119.7 . . ?
C051 C04Q C04O 120.6(12) . . ?
C051 C04Q H04Q 119.7 . . ?
O013 C04R H04T 109.1 . . ?
O013 C04R H04U 109.1 . . ?
O013 C04R C052 112.6(10) . . ?
H04T C04R H04U 107.8 . . ?
C052 C04R H04T 109.1 . . ?
C052 C04R H04U 109.1 . . ?
C02V C04S H04E 109.5 . . ?
C02V C04S H04F 109.5 . . ?
C02V C04S H04G 109.5 . . ?
H04E C04S H04F 109.5 . . ?
H04E C04S H04G 109.5 . . ?
H04F C04S H04G 109.5 . . ?
C048 C04T H12 108.9 . . ?
C048 C04T HM 108.9 . . ?
C04D C04T C048 113.3(10) . . ?
C04D C04T H12 108.9 . . ?
C04D C04T HM 108.9 . . ?
H12 C04T HM 107.7 . . ?
O014 C04U H25 108.3 . . ?
O014 C04U HN 108.3 . . ?
O014 C04U C05N 115.8(15) . . ?
H25 C04U HN 107.4 . . ?
C05N C04U H25 108.3 . . ?
C05N C04U HN 108.3 . . ?
C031 C04V H13 109.1 . . ?
C031 C04V HO 109.1 . . ?
C031 C04V C05R 112.6(12) . . ?
H13 C04V HO 107.8 . . ?
C05R C04V H13 109.1 . . ?
C05R C04V HO 109.1 . . ?
C04H C04W H04V 109.1 . . ?
C04H C04W H04W 109.1 . . ?
H04V C04W H04W 107.9 . . ?
C05S C04W C04H 112.4(13) . . ?
C05S C04W H04V 109.1 . . ?
C05S C04W H04W 109.1 . . ?
O019 C04X H04X 110.4 . . ?
O019 C04X H04Y 110.4 . . ?
O019 C04X C05C 106.6(10) . . ?
H04X C04X H04Y 108.6 . . ?
C05C C04X H04X 110.4 . . ?
C05C C04X H04Y 110.4 . . ?
C03N C04Y H04Z 109.2 . . ?
C03N C04Y HP 109.2 . . ?
H04Z C04Y HP 107.9 . . ?
C05E C04Y C03N 112.2(11) . . ?
C05E C04Y H04Z 109.2 . . ?
C05E C04Y HP 109.2 . . ?
C044 C04Z C04J 120.2(13) . . ?
C044 C04Z H04 119.9 . . ?
C04J C04Z H04 119.9 . . ?
C04F C050 H05T 109.8 . . ?
C04F C050 H05U 109.8 . . ?
H05T C050 H05U 108.2 . . ?
C05O C050 C04F 109.4(11) . . ?
C05O C050 H05T 109.8 . . ?
C05O C050 H05U 109.8 . . ?
C04L C051 H051 119.8 . . ?
C04Q C051 C04L 120.3(12) . . ?
C04Q C051 H051 119.8 . . ?
C04R C052 H05V 109.0 . . ?
C04R C052 H05W 109.0 . . ?
C04R C052 C05Q 112.9(12) . . ?
H05V C052 H05W 107.8 . . ?
C05Q C052 H05V 109.0 . . ?
C05Q C052 H05W 109.0 . . ?
C04I C053 H26 108.8 . . ?
C04I C053 HQ 108.8 . . ?
H26 C053 HQ 107.7 . . ?
C05H C053 C04I 113.7(12) . . ?
C05H C053 H26 108.8 . . ?
C05H C053 HQ 108.8 . . ?
N059 C054 C05D 173(2) . . ?
C04C C055 H05A 109.5 . . ?
C04C C055 H05B 109.5 . . ?
C04C C055 H05C 109.5 . . ?
H05A C055 H05B 109.5 . . ?
H05A C055 H05C 109.5 . . ?
H05B C055 H05C 109.5 . . ?
C04G C056 H27 109.5 . . ?
C04G C056 HR 109.5 . . ?
C04G C056 C05L 110.6(13) . . ?
H27 C056 HR 108.1 . . ?
C05L C056 H27 109.5 . . ?
C05L C056 HR 109.5 . . ?
C03U C057 H28 109.1 . . ?
C03U C057 HS 109.1 . . ?
C03U C057 C05J 112.7(14) . . ?
H28 C057 HS 107.8 . . ?
C05J C057 H28 109.1 . . ?
C05J C057 HS 109.1 . . ?
C03V C058 H05D 108.7 . . ?
C03V C058 H05E 108.7 . . ?
H05D C058 H05E 107.6 . . ?
C05X C058 C03V 114.0(15) . . ?
C05X C058 H05D 108.7 . . ?
C05X C058 H05E 108.7 . . ?
O00X C05A H05F 110.2 . . ?
O00X C05A H05G 110.2 . . ?
O00X C05A C05U 107.4(12) . . ?
H05F C05A H05G 108.5 . . ?
C05U C05A H05F 110.2 . . ?
C05U C05A H05G 110.2 . . ?
C04X C05C H05X 109.3 . . ?
C04X C05C H05Y 109.3 . . ?
C04X C05C C067 111.7(13) . . ?
H05X C05C H05Y 107.9 . . ?
C067 C05C H05X 109.3 . . ?
C067 C05C H05Y 109.3 . . ?
C054 C05D H36 109.5 . . ?
C054 C05D HT 109.5 . . ?
C054 C05D HU 109.5 . . ?
H36 C05D HT 109.5 . . ?
H36 C05D HU 109.5 . . ?
HT C05D HU 109.5 . . ?
C04Y C05E H05Z 109.5 . . ?
C04Y C05E HV 109.5 . . ?
C04Y C05E HW 109.5 . . ?
H05Z C05E HV 109.5 . . ?
H05Z C05E HW 109.5 . . ?
HV C05E HW 109.5 . . ?
C04P C05F H05 108.3 . . ?
C04P C05F HX 108.3 . . ?
H05 C05F HX 107.4 . . ?
C060 C05F C04P 116.1(15) . . ?
C060 C05F H05 108.3 . . ?
C060 C05F HX 108.3 . . ?
C03Z C05G H05H 109.5 . . ?
C03Z C05G H05I 109.5 . . ?
C03Z C05G H05J 109.5 . . ?
H05H C05G H05I 109.5 . . ?
H05H C05G H05J 109.5 . . ?
H05I C05G H05J 109.5 . . ?
C053 C05H H29 109.5 . . ?
C053 C05H HY 109.5 . . ?
C053 C05H HZ 109.5 . . ?
H29 C05H HY 109.5 . . ?
H29 C05H HZ 109.5 . . ?
HY C05H HZ 109.5 . . ?
O016 C05I H30 109.7 . . ?
O016 C05I H37 109.7 . . ?
O016 C05I C05Y 109.9(14) . . ?
H30 C05I H37 108.2 . . ?
C05Y C05I H30 109.7 . . ?
C05Y C05I H37 109.7 . . ?
C057 C05J H31 109.5 . . ?
C057 C05J H38 109.5 . . ?
C057 C05J H39 109.5 . . ?
H31 C05J H38 109.5 . . ?
H31 C05J H39 109.5 . . ?
H38 C05J H39 109.5 . . ?
C04E C05K H14 109.5 . . ?
C04E C05K H40 109.5 . . ?
C04E C05K H41 109.5 . . ?
H14 C05K H40 109.5 . . ?
H14 C05K H41 109.5 . . ?
H40 C05K H41 109.5 . . ?
C056 C05L H32 109.5 . . ?
C056 C05L H42 109.5 . . ?
C056 C05L H43 109.5 . . ?
H32 C05L H42 109.5 . . ?
H32 C05L H43 109.5 . . ?
H42 C05L H43 109.5 . . ?
O015 C05M H15 108.7 . . ?
O015 C05M H44 108.7 . . ?
O015 C05M C064 114.1(13) . . ?
H15 C05M H44 107.6 . . ?
C064 C05M H15 108.7 . . ?
C064 C05M H44 108.7 . . ?
C04U C05N H33 104.4 . . ?
C04U C05N H45 104.4 . . ?
H33 C05N H45 105.6 . . ?
C06E C05N C04U 131(2) . . ?
C06E C05N H33 104.4 . . ?
C06E C05N H45 104.4 . . ?
C050 C05O H1 109.5 . . ?
C050 C05O H46 109.5 . . ?
C050 C05O H47 109.5 . . ?
H1 C05O H46 109.5 . . ?
H1 C05O H47 109.5 . . ?
H46 C05O H47 109.5 . . ?
C04M C05P H05K 109.1 . . ?
C04M C05P H05L 109.1 . . ?
C04M C05P C06D 112.5(13) . . ?
H05K C05P H05L 107.8 . . ?
C06D C05P H05K 109.1 . . ?
C06D C05P H05L 109.1 . . ?
C052 C05Q H2 109.3 . . ?
C052 C05Q H48 109.3 . . ?
C052 C05Q C06F 111.7(14) . . ?
H2 C05Q H48 107.9 . . ?
C06F C05Q H2 109.3 . . ?
C06F C05Q H48 109.3 . . ?
C04V C05R H16 109.5 . . ?
C04V C05R H49 109.5 . . ?
C04V C05R H50 109.5 . . ?
H16 C05R H49 109.5 . . ?
H16 C05R H50 109.5 . . ?
H49 C05R H50 109.5 . . ?
C04W C05S H3 108.6 . . ?
C04W C05S H51 108.6 . . ?
C04W C05S C062 114.6(16) . . ?
H3 C05S H51 107.6 . . ?
C062 C05S H3 108.6 . . ?
C062 C05S H51 108.6 . . ?
O00U C05T H17 109.9 . . ?
O00U C05T H52 109.9 . . ?
O00U C05T C06A 108.8(12) . . ?
H17 C05T H52 108.3 . . ?
C06A C05T H17 109.9 . . ?
C06A C05T H52 109.9 . . ?
C05A C05U H05M 109.1 . . ?
C05A C05U H05N 109.1 . . ?
C05A C05U C069 112.6(16) . . ?
H05M C05U H05N 107.8 . . ?
C069 C05U H05M 109.1 . . ?
C069 C05U H05N 109.1 . . ?
C058 C05X H05O 110.5 . . ?
C058 C05X H05P 110.5 . . ?
C058 C05X C05Z 106.0(18) . . ?
H05O C05X H05P 108.7 . . ?
C05Z C05X H05O 110.5 . . ?
C05Z C05X H05P 110.5 . . ?
C05I C05Y H34 107.6 . . ?
C05I C05Y H53 107.6 . . ?
H34 C05Y H53 107.0 . . ?
C061 C05Y C05I 118.9(18) . . ?
C061 C05Y H34 107.6 . . ?
C061 C05Y H53 107.6 . . ?
C05X C05Z H05Q 109.5 . . ?
C05X C05Z H05R 109.5 . . ?
C05X C05Z H05S 109.5 . . ?
H05Q C05Z H05R 109.5 . . ?
H05Q C05Z H05S 109.5 . . ?
H05R C05Z H05S 109.5 . . ?
C05F C060 H06I 108.1 . . ?
C05F C060 H06J 108.1 . . ?
C05F C060 C14 117.0(19) . . ?
H06I C060 H06J 107.3 . . ?
C14 C060 H06I 108.1 . . ?
C14 C060 H06J 108.1 . . ?
C05Y C061 H06W 108.3 . . ?
C05Y C061 H06X 108.3 . . ?
C05Y C061 C5 115.9(18) . . ?
H06W C061 H06X 107.4 . . ?
C5 C061 H06W 108.3 . . ?
C5 C061 H06X 108.3 . . ?
C05S C062 H06K 109.5 . . ?
C05S C062 H06L 109.5 . . ?
C05S C062 H06M 109.5 . . ?
H06K C062 H06L 109.5 . . ?
H06K C062 H06M 109.5 . . ?
H06L C062 H06M 109.5 . . ?
H06Y C063 H54 107.5 . . ?
C066 C063 H06Y 108.4 . . ?
C066 C063 H54 108.4 . . ?
C18 C063 H06Y 108.4 . . ?
C18 C063 H54 108.4 . . ?
C18 C063 C066 115(2) . . ?
C05M C064 H06S 107.3 . . ?
C05M C064 H06T 107.3 . . ?
C05M C064 C3 119.9(15) . . ?
H06S C064 H06T 106.9 . . ?
C3 C064 H06S 107.3 . . ?
C3 C064 H06T 107.3 . . ?
O018 C066 C063 105.6(16) . . ?
O018 C066 H06Z 110.6 . . ?
O018 C066 H55 110.6 . . ?
C063 C066 H06Z 110.6 . . ?
C063 C066 H55 110.6 . . ?
H06Z C066 H55 108.8 . . ?
C05C C067 H06N 108.7 . . ?
C05C C067 H06O 108.7 . . ?
H06N C067 H06O 107.6 . . ?
C13 C067 C05C 114.3(17) . . ?
C13 C067 H06N 108.7 . . ?
C13 C067 H06O 108.7 . . ?
C05U C069 H06A 109.2 . . ?
C05U C069 H06B 109.2 . . ?
H06A C069 H06B 107.9 . . ?
C06G C069 C05U 112.2(18) . . ?
C06G C069 H06A 109.2 . . ?
C06G C069 H06B 109.2 . . ?
C05T C06A H06U 109.7 . . ?
C05T C06A H06V 109.7 . . ?
H06U C06A H06V 108.2 . . ?
C1 C06A C05T 109.8(15) . . ?
C1 C06A H06U 109.7 . . ?
C1 C06A H06V 109.7 . . ?
C05P C06D H06C 109.5 . . ?
C05P C06D H06D 109.5 . . ?
C05P C06D H06E 109.5 . . ?
H06C C06D H06D 109.5 . . ?
H06C C06D H06E 109.5 . . ?
H06D C06D H06E 109.5 . . ?
C05N C06E H06 108.0 . . ?
C05N C06E H56 108.0 . . ?
C05N C06E C06H 117(2) . . ?
H06 C06E H56 107.3 . . ?
C06H C06E H06 108.0 . . ?
C06H C06E H56 108.0 . . ?
C05Q C06F H06P 109.5 . . ?
C05Q C06F H06Q 109.5 . . ?
C05Q C06F H06R 109.5 . . ?
H06P C06F H06Q 109.5 . . ?
H06P C06F H06R 109.5 . . ?
H06Q C06F H06R 109.5 . . ?
C069 C06G H06F 109.5 . . ?
C069 C06G H06G 109.5 . . ?
C069 C06G H06H 109.5 . . ?
H06F C06G H06G 109.5 . . ?
H06F C06G H06H 109.5 . . ?
H06G C06G H06H 109.5 . . ?
C06E C06H H35 109.5 . . ?
C06E C06H H57 109.5 . . ?
C06E C06H H58 109.5 . . ?
H35 C06H H57 109.5 . . ?
H35 C06H H58 109.5 . . ?
H57 C06H H58 109.5 . . ?
C060 C14 H14A 109.5 . . ?
C060 C14 H14B 109.5 . . ?
C060 C14 H14C 109.5 . . ?
H14A C14 H14B 109.5 . . ?
H14A C14 H14C 109.5 . . ?
H14B C14 H14C 109.5 . . ?
C063 C18 H18A 108.0 . . ?
C063 C18 H18B 108.0 . . ?
C063 C18 C26 117(3) . . ?
H18A C18 H18B 107.3 . . ?
C26 C18 H18A 108.0 . . ?
C26 C18 H18B 108.0 . . ?
C18 C26 H26A 109.5 . . ?
C18 C26 H26B 109.5 . . ?
C18 C26 H26C 109.5 . . ?
H26A C26 H26B 109.5 . . ?
H26A C26 H26C 109.5 . . ?
H26B C26 H26C 109.5 . . ?
C061 C5 H5A 109.5 . . ?
C061 C5 H5B 109.5 . . ?
C061 C5 H5C 109.5 . . ?
H5A C5 H5B 109.5 . . ?
H5A C5 H5C 109.5 . . ?
H5B C5 H5C 109.5 . . ?
C06A C1 H1A 109.0 . . ?
C06A C1 H1B 109.0 . . ?
H1A C1 H1B 107.8 . . ?
C22 C1 C06A 112.9(18) . . ?
C22 C1 H1A 109.0 . . ?
C22 C1 H1B 109.0 . . ?
C1 C22 H22A 109.5 . . ?
C1 C22 H22B 109.5 . . ?
C1 C22 H22C 109.5 . . ?
H22A C22 H22B 109.5 . . ?
H22A C22 H22C 109.5 . . ?
H22B C22 H22C 109.5 . . ?
C067 C13 H13A 109.5 . . ?
C067 C13 H13B 109.5 . . ?
C067 C13 H13C 109.5 . . ?
H13A C13 H13B 109.5 . . ?
H13A C13 H13C 109.5 . . ?
H13B C13 H13C 109.5 . . ?
C064 C3 H3A 108.8 . . ?
C064 C3 H3B 108.8 . . ?
H3A C3 H3B 107.7 . . ?
C2 C3 C064 113.8(17) . . ?
C2 C3 H3A 108.8 . . ?
C2 C3 H3B 108.8 . . ?
C3 C2 H2A 109.5 . . ?
C3 C2 H2B 109.5 . . ?
C3 C2 H2C 109.5 . . ?
H2A C2 H2B 109.5 . . ?
H2A C2 H2C 109.5 . . ?
H2B C2 H2C 109.5 . . ?

loop_
_geom_bond_atom_site_label_1
_geom_bond_atom_site_label_2
_geom_bond_distance
_geom_bond_site_symmetry_2
_geom_bond_publ_flag
Au01 P00D 2.220(2) . ?
Au01 Cl00 2.283(2) . ?
Au02 P00E 2.223(3) . ?
Au02 Cl 2.278(3) . ?
Au03 P00F 2.226(2) . ?
Au03 Cl1 2.282(3) . ?
Au04 P00I 2.225(3) . ?
Au04 Cl2 2.280(4) . ?
Se5 C01A 1.946(9) . ?
Se5 C01P 1.957(9) . ?
Se7 C01M 1.941(9) . ?
Se7 C042 1.941(10) . ?
Se4 C01V 1.913(9) . ?
Se4 C030 1.945(9) . ?
Se6 C01E 1.924(10) . ?
Se6 C02D 1.949(9) . ?
Se1 C02W 1.957(11) . ?
Se1 C033 1.930(10) . ?
Se C01U 1.952(10) . ?
Se C02X 1.927(10) . ?
Se3 C02M 1.944(11) . ?
Se3 C03T 1.913(10) . ?
Se2 C02N 1.920(10) . ?
Se2 C03K 1.958(11) . ?
P00D C01G 1.837(10) . ?
P00D C020 1.837(9) . ?
P00D C02U 1.792(11) . ?
P00E C01O 1.807(11) . ?
P00E C036 1.853(10) . ?
P00E C03F 1.847(10) . ?
P00F C029 1.797(10) . ?
P00F C02C 1.839(10) . ?
P00F C02P 1.833(10) . ?
P00I C03B 1.840(11) . ?
P00I C043 1.859(11) . ?
P00I C049 1.768(7) . ?
O00L C01F 1.355(11) . ?
O00L C02O 1.426(12) . ?
O00M C01I 1.379(11) . ?
O00M C01Y 1.429(11) . ?
O00N C01Q 1.366(11) . ?
O00N C02K 1.435(11) . ?
O00O C01T 1.386(10) . ?
O00O C03P 1.427(12) . ?
O00P C01B 1.355(11) . ?
O00P C03V 1.437(14) . ?
O00Q C024 1.371(11) . ?
O00Q C02Z 1.461(11) . ?
O00R C02Y 1.379(11) . ?
O00R C03Y 1.468(12) . ?
O00S C02F 1.371(11) . ?
O00S C03H 1.431(11) . ?
O00T C01K 1.391(12) . ?
O00T C045 1.432(14) . ?
O00U C022 1.375(11) . ?
O00U C05T 1.424(15) . ?
O00V C021 1.377(12) . ?
O00V C04K 1.453(14) . ?
O00W C037 1.364(12) . ?
O00W C041 1.437(13) . ?
O00X C02E 1.365(11) . ?
O00X C05A 1.427(15) . ?
O00Y C02I 1.368(11) . ?
O00Y C04H 1.372(15) . ?
O00Z C035 1.334(12) . ?
O00Z C047 1.431(15) . ?
O010 C028 1.358(12) . ?
O010 C04D 1.440(14) . ?
O011 C038 1.355(13) . ?
O011 C03R 1.445(15) . ?
O012 C01N 1.367(12) . ?
O012 C04P 1.373(15) . ?
O013 C034 1.360(13) . ?
O013 C04R 1.460(15) . ?
O014 C03S 1.373(14) . ?
O014 C04U 1.387(17) . ?
O015 C01R 1.384(13) . ?
O015 C05M 1.404(16) . ?
O016 C03M 1.404(13) . ?
O016 C05I 1.396(17) . ?
C017 C01D 1.370(13) . ?
C017 C01L 1.405(13) . ?
C017 C02D 1.407(13) . ?
O018 C03A 1.356(14) . ?
O018 C066 1.43(2) . ?
O019 C03L 1.366(13) . ?
O019 C04X 1.433(15) . ?
C01A C01J 1.406(12) . ?
C01A C01T 1.382(12) . ?
C01B C01V 1.418(13) . ?
C01B C02E 1.442(13) . ?
C01C C01H 1.380(12) . ?
C01C C01V 1.415(12) . ?
C01C C027 1.412(12) . ?
C01D C01M 1.413(12) . ?
C01D C02H 1.423(13) . ?
C01E C01K 1.377(14) . ?
C01E C01L 1.386(13) . ?
C01F C01P 1.398(13) . ?
C01F C02F 1.438(13) . ?
C01G C01H 1.378(13) . ?
C01G C02E 1.391(13) . ?
C01H C01Z 1.418(12) . ?
C01I C01Q 1.427(12) . ?
C01I C02D 1.405(13) . ?
C01J C01X 1.419(12) . ?
C01J C01Z 1.381(12) . ?
C01K C01R 1.445(16) . ?
C01L C026 1.387(13) . ?
C01M C01Q 1.395(12) . ?
C01N C02Y 1.445(14) . ?
C01N C03T 1.412(14) . ?
C01O C03Q 1.385(15) . ?
C01O C04J 1.402(16) . ?
C01P C01X 1.391(12) . ?
C01R C02C 1.398(15) . ?
C01S C025 1.380(14) . ?
C01S C02R 1.403(14) . ?
C01S C043 1.382(14) . ?
C01T C024 1.425(13) . ?
C01U C021 1.404(14) . ?
C01U C02G 1.378(14) . ?
C01W H01A 0.9900 . ?
C01W H01B 0.9900 . ?
C01W C01Y 1.517(13) . ?
C01W C02A 1.528(13) . ?
C01X C027 1.372(12) . ?
C01Y H01C 0.9900 . ?
C01Y H01D 0.9900 . ?
C01Z C020 1.395(12) . ?
C020 C024 1.397(12) . ?
C021 C037 1.453(15) . ?
C022 C028 1.445(14) . ?
C022 C02P 1.401(14) . ?
C023 C026 1.419(13) . ?
C023 C02H 1.410(13) . ?
C023 C02P 1.363(13) . ?
C025 C02G 1.422(14) . ?
C025 C02X 1.400(14) . ?
C026 C02C 1.400(13) . ?
C027 C030 1.416(12) . ?
C028 C042 1.404(13) . ?
C029 C032 1.398(14) . ?
C029 C03D 1.366(16) . ?
C02A H02I 0.9900 . ?
C02A H02J 0.9900 . ?
C02A C03X 1.509(14) . ?
C02B C02L 1.400(14) . ?
C02B C02R 1.378(14) . ?
C02B C02W 1.416(14) . ?
C02F C030 1.405(13) . ?
C02G C02L 1.384(14) . ?
C02H C042 1.384(13) . ?
C02I C035 1.463(15) . ?
C02I C03K 1.384(15) . ?
C02J C02N 1.369(15) . ?
C02J C02S 1.412(14) . ?
C02J C02T 1.410(15) . ?
C02K H02K 0.9900 . ?
C02K H02L 0.9900 . ?
C02K C031 1.504(14) . ?
C02L C033 1.387(14) . ?
C02M C035 1.413(13) . ?
C02M C03O 1.380(14) . ?
C02N C03L 1.408(16) . ?
C02O H02A 0.9900 . ?
C02O H02B 0.9900 . ?
C02O C03W 1.489(14) . ?
C02Q H02C 0.9900 . ?
C02Q H02D 0.9900 . ?
C02Q C02V 1.517(14) . ?
C02Q C03H 1.511(13) . ?
C02R C03B 1.388(15) . ?
C02S C036 1.374(14) . ?
C02S C03E 1.413(14) . ?
C02T C03K 1.388(14) . ?
C02T C03O 1.394(15) . ?
C02U C03C 1.413(15) . ?
C02U C04L 1.360(16) . ?
C02V H02E 0.9900 . ?
C02V H02F 0.9900 . ?
C02V C04S 1.523(15) . ?
C02W C038 1.382(15) . ?
C02X C03S 1.396(15) . ?
C02Y C03F 1.361(14) . ?
C02Z H02G 0.9900 . ?
C02Z H02H 0.9900 . ?
C02Z C03I 1.511(15) . ?
C031 H03S 0.9900 . ?
C031 H03T 0.9900 . ?
C031 C04V 1.500(16) . ?
C032 H032 0.9500 . ?
C032 C039 1.373(14) . ?
C033 C037 1.391(15) . ?
C034 C036 1.395(14) . ?
C034 C03L 1.454(15) . ?
C038 C03A 1.445(16) . ?
C039 H039 0.9500 . ?
C039 C04N 1.393(18) . ?
C03A C03B 1.405(16) . ?
C03C H03C 0.9500 . ?
C03C C04O 1.370(15) . ?
C03D H03U 0.9500 . ?
C03D C04B 1.404(15) . ?
C03E C03F 1.403(13) . ?
C03E C03J 1.383(14) . ?
C03H H03A 0.9900 . ?
C03H H03B 0.9900 . ?
C03I H03D 0.9900 . ?
C03I H03E 0.9900 . ?
C03I C04C 1.523(16) . ?
C03J C03O 1.417(14) . ?
C03J C03T 1.392(14) . ?
C03M C03S 1.415(17) . ?
C03M C043 1.377(15) . ?
C03N H03N 0.9900 . ?
C03N H03O 0.9900 . ?
C03N C03Y 1.505(15) . ?
C03N C04Y 1.535(17) . ?
C03P H03F 0.9900 . ?
C03P H03G 0.9900 . ?
C03P C04M 1.538(15) . ?
C03Q H03Q 0.9500 . ?
C03Q C046 1.424(16) . ?
C03R H03Y 0.9900 . ?
C03R H 0.9900 . ?
C03R C04I 1.517(16) . ?
C03U H03Z 0.9900 . ?
C03U HA 0.9900 . ?
C03U C041 1.481(18) . ?
C03U C057 1.51(2) . ?
C03V H03H 0.9900 . ?
C03V H03I 0.9900 . ?
C03V C058 1.575(18) . ?
C03W H03J 0.9900 . ?
C03W H03K 0.9900 . ?
C03W C03Z 1.534(16) . ?
C03X H03V 0.9800 . ?
C03X H03W 0.9800 . ?
C03X H03X 0.9800 . ?
C03Y H03P 0.9900 . ?
C03Y H03R 0.9900 . ?
C03Z H03L 0.9900 . ?
C03Z H03M 0.9900 . ?
C03Z C05G 1.506(18) . ?
C040 H4 0.9800 . ?
C040 HB 0.9800 . ?
C040 HC 0.9800 . ?
C040 C048 1.519(17) . ?
C041 H18 0.9900 . ?
C041 HD 0.9900 . ?
C044 H044 0.9500 . ?
C044 C046 1.376(19) . ?
C044 C04Z 1.355(19) . ?
C045 H5 0.9900 . ?
C045 HE 0.9900 . ?
C045 C04A 1.527(17) . ?
C046 H046 0.9500 . ?
C047 H04H 0.9900 . ?
C047 H04I 0.9900 . ?
C047 C04F 1.499(15) . ?
C048 H6 0.9900 . ?
C048 HF 0.9900 . ?
C048 C04T 1.525(17) . ?
C049 C05B 1.3900 . ?
C049 C05V 1.3900 . ?
C05B H19 0.9500 . ?
C05B C065 1.3900 . ?
C065 H065 0.9500 . ?
C065 C05W 1.3900 . ?
C05W H20 0.9500 . ?
C05W C068 1.3900 . ?
C068 H068 0.9500 . ?
C068 C05V 1.3900 . ?
C05V H21 0.9500 . ?
C04A H7 0.9900 . ?
C04A HG 0.9900 . ?
C04A C04E 1.561(18) . ?
C04B H8 0.9500 . ?
C04B C04N 1.344(19) . ?
C04C H04A 0.9900 . ?
C04C H04B 0.9900 . ?
C04C C055 1.514(18) . ?
C04D H9 0.9900 . ?
C04D HH 0.9900 . ?
C04D C04T 1.510(14) . ?
C04E H10 0.9900 . ?
C04E HI 0.9900 . ?
C04E C05K 1.508(19) . ?
C04F H04J 0.9900 . ?
C04F H04K 0.9900 . ?
C04F C050 1.538(19) . ?
C04G H22 0.9900 . ?
C04G HJ 0.9900 . ?
C04G C04K 1.499(16) . ?
C04G C056 1.527(19) . ?
C04H H04M 0.9900 . ?
C04H H04N 0.9900 . ?
C04H C04W 1.561(16) . ?
C04I H23 0.9900 . ?
C04I HK 0.9900 . ?
C04I C053 1.518(19) . ?
C04J H04P 0.9500 . ?
C04J C04Z 1.407(17) . ?
C04K H24 0.9900 . ?
C04K HL 0.9900 . ?
C04L H04L 0.9500 . ?
C04L C051 1.423(18) . ?
C04M H04C 0.9900 . ?
C04M H04D 0.9900 . ?
C04M C05P 1.469(18) . ?
C04N H11 0.9500 . ?
C04O H04O 0.9500 . ?
C04O C04Q 1.364(19) . ?
C04P H04R 0.9900 . ?
C04P H04S 0.9900 . ?
C04P C05F 1.506(18) . ?
C04Q H04Q 0.9500 . ?
C04Q C051 1.35(2) . ?
C04R H04T 0.9900 . ?
C04R H04U 0.9900 . ?
C04R C052 1.49(2) . ?
C04S H04E 0.9800 . ?
C04S H04F 0.9800 . ?
C04S H04G 0.9800 . ?
C04T H12 0.9900 . ?
C04T HM 0.9900 . ?
C04U H25 0.9900 . ?
C04U HN 0.9900 . ?
C04U C05N 1.45(2) . ?
C04V H13 0.9900 . ?
C04V HO 0.9900 . ?
C04V C05R 1.58(2) . ?
C04W H04V 0.9900 . ?
C04W H04W 0.9900 . ?
C04W C05S 1.47(2) . ?
C04X H04X 0.9900 . ?
C04X H04Y 0.9900 . ?
C04X C05C 1.525(14) . ?
C04Y H04Z 0.9900 . ?
C04Y HP 0.9900 . ?
C04Y C05E 1.498(18) . ?
C04Z H04 0.9500 . ?
C050 H05T 0.9900 . ?
C050 H05U 0.9900 . ?
C050 C05O 1.537(19) . ?
C051 H051 0.9500 . ?
C052 H05V 0.9900 . ?
C052 H05W 0.9900 . ?
C052 C05Q 1.50(2) . ?
C053 H26 0.9900 . ?
C053 HQ 0.9900 . ?
C053 C05H 1.52(2) . ?
C054 N059 1.07(2) . ?
C054 C05D 1.44(3) . ?
C055 H05A 0.9800 . ?
C055 H05B 0.9800 . ?
C055 H05C 0.9800 . ?
C056 H27 0.9900 . ?
C056 HR 0.9900 . ?
C056 C05L 1.556(19) . ?
C057 H28 0.9900 . ?
C057 HS 0.9900 . ?
C057 C05J 1.54(2) . ?
C058 H05D 0.9900 . ?
C058 H05E 0.9900 . ?
C058 C05X 1.43(2) . ?
C05A H05F 0.9900 . ?
C05A H05G 0.9900 . ?
C05A C05U 1.49(2) . ?
C05C H05X 0.9900 . ?
C05C H05Y 0.9900 . ?
C05C C067 1.532(12) . ?
C05D H36 0.9800 . ?
C05D HT 0.9800 . ?
C05D HU 0.9800 . ?
C05E H05Z 0.9800 . ?
C05E HV 0.9800 . ?
C05E HW 0.9800 . ?
C05F H05 0.9900 . ?
C05F HX 0.9900 . ?
C05F C060 1.42(3) . ?
C05G H05H 0.9800 . ?
C05G H05I 0.9800 . ?
C05G H05J 0.9800 . ?
C05H H29 0.9800 . ?
C05H HY 0.9800 . ?
C05H HZ 0.9800 . ?
C05I H30 0.9900 . ?
C05I H37 0.9900 . ?
C05I C05Y 1.47(2) . ?
C05J H31 0.9800 . ?
C05J H38 0.9800 . ?
C05J H39 0.9800 . ?
C05K H14 0.9800 . ?
C05K H40 0.9800 . ?
C05K H41 0.9800 . ?
C05L H32 0.9800 . ?
C05L H42 0.9800 . ?
C05L H43 0.9800 . ?
C05M H15 0.9900 . ?
C05M H44 0.9900 . ?
C05M C064 1.496(16) . ?
C05N H33 0.9900 . ?
C05N H45 0.9900 . ?
C05N C06E 1.30(3) . ?
C05O H1 0.9800 . ?
C05O H46 0.9800 . ?
C05O H47 0.9800 . ?
C05P H05K 0.9900 . ?
C05P H05L 0.9900 . ?
C05P C06D 1.55(2) . ?
C05Q H2 0.9900 . ?
C05Q H48 0.9900 . ?
C05Q C06F 1.52(3) . ?
C05R H16 0.9800 . ?
C05R H49 0.9800 . ?
C05R H50 0.9800 . ?
C05S H3 0.9900 . ?
C05S H51 0.9900 . ?
C05S C062 1.47(3) . ?
C05T H17 0.9900 . ?
C05T H52 0.9900 . ?
C05T C06A 1.536(15) . ?
C05U H05M 0.9900 . ?
C05U H05N 0.9900 . ?
C05U C069 1.50(3) . ?
C05X H05O 0.9900 . ?
C05X H05P 0.9900 . ?
C05X C05Z 1.56(3) . ?
C05Y H34 0.9900 . ?
C05Y H53 0.9900 . ?
C05Y C061 1.42(2) . ?
C05Z H05Q 0.9800 . ?
C05Z H05R 0.9800 . ?
C05Z H05S 0.9800 . ?
C060 H06I 0.9900 . ?
C060 H06J 0.9900 . ?
C060 C14 1.52(3) . ?
C061 H06W 0.9900 . ?
C061 H06X 0.9900 . ?
C061 C5 1.49(3) . ?
C062 H06K 0.9800 . ?
C062 H06L 0.9800 . ?
C062 H06M 0.9800 . ?
C063 H06Y 0.9900 . ?
C063 H54 0.9900 . ?
C063 C066 1.64(3) . ?
C063 C18 1.32(3) . ?
C064 H06S 0.9900 . ?
C064 H06T 0.9900 . ?
C064 C3 1.526(12) . ?
C066 H06Z 0.9900 . ?
C066 H55 0.9900 . ?
C067 H06N 0.9900 . ?
C067 H06O 0.9900 . ?
C067 C13 1.460(17) . ?
C069 H06A 0.9900 . ?
C069 H06B 0.9900 . ?
C069 C06G 1.48(3) . ?
C06A H06U 0.9900 . ?
C06A H06V 0.9900 . ?
C06A C1 1.524(13) . ?
C06D H06C 0.9800 . ?
C06D H06D 0.9800 . ?
C06D H06E 0.9800 . ?
C06E H06 0.9900 . ?
C06E H56 0.9900 . ?
C06E C06H 1.52(3) . ?
C06F H06P 0.9800 . ?
C06F H06Q 0.9800 . ?
C06F H06R 0.9800 . ?
C06G H06F 0.9800 . ?
C06G H06G 0.9800 . ?
C06G H06H 0.9800 . ?
C06H H35 0.9800 . ?
C06H H57 0.9800 . ?
C06H H58 0.9800 . ?
C14 H14A 0.9800 . ?
C14 H14B 0.9800 . ?
C14 H14C 0.9800 . ?
C18 H18A 0.9900 . ?
C18 H18B 0.9900 . ?
C18 C26 1.42(3) . ?
C26 H26A 0.9800 . ?
C26 H26B 0.9800 . ?
C26 H26C 0.9800 . ?
C5 H5A 0.9800 . ?
C5 H5B 0.9800 . ?
C5 H5C 0.9800 . ?
C1 H1A 0.9900 . ?
C1 H1B 0.9900 . ?
C1 C22 1.522(17) . ?
C22 H22A 0.9800 . ?
C22 H22B 0.9800 . ?
C22 H22C 0.9800 . ?
C13 H13A 0.9800 . ?
C13 H13B 0.9800 . ?
C13 H13C 0.9800 . ?
C3 H3A 0.9900 . ?
C3 H3B 0.9900 . ?
C3 C2 1.503(17) . ?
C2 H2A 0.9800 . ?
C2 H2B 0.9800 . ?
C2 H2C 0.9800 . ?

loop_
_geom_torsion_atom_site_label_1
_geom_torsion_atom_site_label_2
_geom_torsion_atom_site_label_3
_geom_torsion_atom_site_label_4
_geom_torsion
_geom_torsion_site_symmetry_1
_geom_torsion_site_symmetry_2
_geom_torsion_site_symmetry_3
_geom_torsion_site_symmetry_4
_geom_torsion_publ_flag
Au01 P00D C01G C01H -114.3(6) . . . . ?
Au01 P00D C01G C02E 61.7(10) . . . . ?
Au01 P00D C020 C01Z 112.8(6) . . . . ?
Au01 P00D C020 C024 -67.6(10) . . . . ?
Au01 P00D C02U C03C -164.0(7) . . . . ?
Au01 P00D C02U C04L 17.2(11) . . . . ?
Au02 P00E C01O C03Q -9.7(9) . . . . ?
Au02 P00E C01O C04J 169.8(8) . . . . ?
Au02 P00E C036 C02S -116.3(7) . . . . ?
Au02 P00E C036 C034 59.9(13) . . . . ?
Au02 P00E C03F C02Y -63.5(12) . . . . ?
Au02 P00E C03F C03E 118.1(6) . . . . ?
Au03 P00F C029 C032 -175.0(8) . . . . ?
Au03 P00F C029 C03D 4.0(11) . . . . ?
Au03 P00F C02C C01R 60.6(12) . . . . ?
Au03 P00F C02C C026 -115.6(6) . . . . ?
Au03 P00F C02P C022 -64.5(10) . . . . ?
Au03 P00F C02P C023 114.7(6) . . . . ?
Au04 P00I C03B C02R -116.2(7) . . . . ?
Au04 P00I C03B C03A 61.5(13) . . . . ?
Au04 P00I C043 C01S 116.2(7) . . . . ?
Au04 P00I C043 C03M -65.7(13) . . . . ?
Au04 P00I C049 C05B 7.4(8) . . . . ?
Au04 P00I C049 C05V -171.8(6) . . . . ?
Se5 C01A C01J C01X 0.7(10) . . . . ?
Se5 C01A C01J C01Z -176.1(7) . . . . ?
Se5 C01A C01T O00O -3.3(15) . . . . ?
Se5 C01A C01T C024 174.8(7) . . . . ?
Se5 C01P C01X C01J -1.7(9) . . . . ?
Se5 C01P C01X C027 178.4(7) . . . . ?
Se7 C01M C01Q O00N 1.9(15) . . . . ?
Se7 C01M C01Q C01I -179.4(7) . . . . ?
Se6 C01E C01K O00T -0.9(15) . . . . ?
Se6 C01E C01K C01R -178.5(7) . . . . ?
Se6 C01E C01L C017 0.1(10) . . . . ?
Se6 C01E C01L C026 179.6(7) . . . . ?
Se1 C02W C038 O011 3.3(18) . . . . ?
Se1 C02W C038 C03A -172.5(8) . . . . ?
Se1 C033 C037 O00W -6.4(14) . . . . ?
Se1 C033 C037 C021 175.4(7) . . . . ?
Se C01U C021 O00V 6.0(17) . . . . ?
Se C01U C021 C037 -174.1(8) . . . . ?
Se C01U C02G C025 1.7(11) . . . . ?
Se C01U C02G C02L 175.1(8) . . . . ?
Se C02X C03S O014 -4.4(19) . . . . ?
Se C02X C03S C03M 173.7(9) . . . . ?
Se3 C02M C035 O00Z 2.9(17) . . . . ?
Se3 C02M C035 C02I -178.0(8) . . . . ?
Se3 C02M C03O C02T 179.1(8) . . . . ?
Se3 C02M C03O C03J -2.8(12) . . . . ?
Se2 C02N C03L O019 3.8(19) . . . . ?
Se2 C02N C03L C034 -176.5(9) . . . . ?
P00D C01G C01H C01C 178.7(7) . . . . ?
P00D C01G C01H C01Z -5.6(10) . . . . ?
P00D C01G C02E O00X 1.5(15) . . . . ?
P00D C01G C02E C01B -176.7(7) . . . . ?
P00D C020 C024 O00Q 5.3(14) . . . . ?
P00D C020 C024 C01T 179.4(7) . . . . ?
P00D C02U C03C C04O -178.7(9) . . . . ?
P00D C02U C04L C051 177.0(10) . . . . ?
P00E C01O C03Q C046 -178.9(8) . . . . ?
P00E C01O C04J C04Z 177.9(9) . . . . ?
P00F C029 C032 C039 178.6(9) . . . . ?
P00F C029 C03D C04B 179.5(10) . . . . ?
P00I C049 C05B C065 -179.2(9) . . . . ?
P00I C049 C05V C068 179.2(9) . . . . ?
O00L C01F C01P Se5 4.3(15) . . . . ?
O00L C01F C01P C01X -177.9(8) . . . . ?
O00L C01F C02F O00S -2.1(11) . . . . ?
O00L C01F C02F C030 -179.1(8) . . . . ?
O00L C02O C03W C03Z -177.8(9) . . . . ?
O00M C01I C01Q O00N -1.2(10) . . . . ?
O00M C01I C01Q C01M 180.0(7) . . . . ?
O00M C01I C02D Se6 -0.7(15) . . . . ?
O00M C01I C02D C017 177.5(8) . . . . ?
O00N C02K C031 C04V 179.0(8) . . . . ?
O00O C01T C024 O00Q -5.8(12) . . . . ?
O00O C01T C024 C020 -179.5(8) . . . . ?
O00O C03P C04M C05P 178.8(12) . . . . ?
O00P C01B C01V Se4 -0.2(15) . . . . ?
O00P C01B C01V C01C 179.8(8) . . . . ?
O00P C01B C02E O00X 2.9(12) . . . . ?
O00P C01B C02E C01G -178.9(8) . . . . ?
O00P C03V C058 C05X 176.8(14) . . . . ?
O00Q C02Z C03I C04C 57.8(12) . . . . ?
O00R C02Y C03F P00E 2.2(17) . . . . ?
O00R C02Y C03F C03E -179.5(9) . . . . ?
O00S C02F C030 Se4 -0.1(15) . . . . ?
O00S C02F C030 C027 178.5(8) . . . . ?
O00T C01K C01R O015 6.6(13) . . . . ?
O00T C01K C01R C02C -178.8(9) . . . . ?
O00T C045 C04A C04E -73.4(13) . . . . ?
O00U C022 C028 O010 -2.4(12) . . . . ?
O00U C022 C028 C042 178.3(8) . . . . ?
O00U C022 C02P P00F 1.6(14) . . . . ?
O00U C022 C02P C023 -177.5(8) . . . . ?
O00U C05T C06A C1 -60(2) . . . . ?
O00V C021 C037 O00W 2.2(13) . . . . ?
O00V C021 C037 C033 -179.6(8) . . . . ?
O00X C05A C05U C069 -66.9(19) . . . . ?
O00Y C02I C035 O00Z 0.0(12) . . . . ?
O00Y C02I C035 C02M -179.2(9) . . . . ?
O00Y C02I C03K Se2 -2.3(17) . . . . ?
O00Y C02I C03K C02T 177.8(9) . . . . ?
O00Y C04H C04W C05S 172.1(13) . . . . ?
O00Z C047 C04F C050 -177.3(10) . . . . ?
O010 C028 C042 Se7 -2.6(15) . . . . ?
O010 C028 C042 C02H 178.9(8) . . . . ?
O010 C04D C04T C048 66.4(13) . . . . ?
O011 C038 C03A O018 2.5(14) . . . . ?
O011 C038 C03A C03B 179.7(9) . . . . ?
O011 C03R C04I C053 -69.1(14) . . . . ?
O012 C01N C02Y O00R -3.8(14) . . . . ?
O012 C01N C02Y C03F 176.0(10) . . . . ?
O012 C01N C03T Se3 0.6(18) . . . . ?
O012 C01N C03T C03J -177.7(10) . . . . ?
O012 C04P C05F C060 60(2) . . . . ?
O013 C034 C036 P00E -0.7(19) . . . . ?
O013 C034 C036 C02S 175.1(10) . . . . ?
O013 C034 C03L O019 2.5(16) . . . . ?
O013 C034 C03L C02N -177.3(11) . . . . ?
O013 C04R C052 C05Q -173.5(14) . . . . ?
O014 C04U C05N C06E -16(4) . . . . ?
O015 C01R C02C P00F -0.8(17) . . . . ?
O015 C01R C02C C026 175.2(9) . . . . ?
O015 C05M C064 C3 177.5(16) . . . . ?
O016 C03M C03S O014 -4.2(16) . . . . ?
O016 C03M C03S C02X 177.6(10) . . . . ?
O016 C03M C043 P00I 5.6(18) . . . . ?
O016 C03M C043 C01S -176.5(10) . . . . ?
O016 C05I C05Y C061 -176.0(18) . . . . ?
C017 C01D C01M Se7 178.9(7) . . . . ?
C017 C01D C01M C01Q -2.1(12) . . . . ?
C017 C01D C02H C023 -1.0(13) . . . . ?
C017 C01D C02H C042 -179.9(8) . . . . ?
C017 C01L C026 C023 0.4(13) . . . . ?
C017 C01L C026 C02C 178.7(8) . . . . ?
O018 C03A C03B P00I -1.4(17) . . . . ?
O018 C03A C03B C02R 176.2(10) . . . . ?
O019 C04X C05C C067 -172.3(14) . . . . ?
C01A C01J C01X C01P 0.7(12) . . . . ?
C01A C01J C01X C027 -179.4(8) . . . . ?
C01A C01J C01Z C01H 178.2(8) . . . . ?
C01A C01J C01Z C020 -1.1(13) . . . . ?
C01A C01T C024 O00Q 175.8(8) . . . . ?
C01A C01T C024 C020 2.1(13) . . . . ?
C01B O00P C03V C058 150.5(10) . . . . ?
C01C C01H C01Z C01J -0.1(13) . . . . ?
C01C C01H C01Z C020 179.2(8) . . . . ?
C01C C027 C030 Se4 -0.9(9) . . . . ?
C01C C027 C030 C02F -179.9(8) . . . . ?
C01D C017 C01L C01E 177.4(8) . . . . ?
C01D C017 C01L C026 -2.1(13) . . . . ?
C01D C017 C02D Se6 -177.9(7) . . . . ?
C01D C017 C02D C01I 3.4(13) . . . . ?
C01D C01M C01Q O00N -176.8(8) . . . . ?
C01D C01M C01Q C01I 1.9(12) . . . . ?
C01D C02H C042 Se7 1.2(10) . . . . ?
C01D C02H C042 C028 -179.9(8) . . . . ?
C01E C01K C01R O015 -175.7(9) . . . . ?
C01E C01K C01R C02C -1.2(15) . . . . ?
C01E C01L C026 C023 -179.1(8) . . . . ?
C01E C01L C026 C02C -0.8(14) . . . . ?
C01F O00L C02O C03W -178.4(8) . . . . ?
C01F C01P C01X C01J 179.8(8) . . . . ?
C01F C01P C01X C027 0.0(13) . . . . ?
C01F C02F C030 Se4 176.5(7) . . . . ?
C01F C02F C030 C027 -4.9(12) . . . . ?
C01G P00D C020 C01Z -3.4(7) . . . . ?
C01G P00D C020 C024 176.2(10) . . . . ?
C01G P00D C02U C03C -35.6(10) . . . . ?
C01G P00D C02U C04L 145.6(10) . . . . ?
C01G C01H C01Z C01J -176.0(8) . . . . ?
C01G C01H C01Z C020 3.3(12) . . . . ?
C01H C01C C01V Se4 178.7(7) . . . . ?
C01H C01C C01V C01B -1.3(12) . . . . ?
C01H C01C C027 C01X -1.3(13) . . . . ?
C01H C01C C027 C030 -177.5(8) . . . . ?
C01H C01G C02E O00X 177.1(8) . . . . ?
C01H C01G C02E C01B -1.0(13) . . . . ?
C01H C01Z C020 P00D 0.9(9) . . . . ?
C01H C01Z C020 C024 -178.8(8) . . . . ?
C01I O00M C01Y C01W -176.8(7) . . . . ?
C01J C01A C01T O00O 179.2(8) . . . . ?
C01J C01A C01T C024 -2.6(13) . . . . ?
C01J C01X C027 C01C 2.5(12) . . . . ?
C01J C01X C027 C030 178.5(8) . . . . ?
C01J C01Z C020 P00D -179.8(7) . . . . ?
C01J C01Z C020 C024 0.5(13) . . . . ?
C01K O00T C045 C04A -176.3(9) . . . . ?
C01K C01E C01L C017 -179.2(8) . . . . ?
C01K C01E C01L C026 0.3(13) . . . . ?
C01K C01R C02C P00F -175.4(8) . . . . ?
C01K C01R C02C C026 0.6(14) . . . . ?
C01L C017 C01D C01M -177.0(8) . . . . ?
C01L C017 C01D C02H 2.3(13) . . . . ?
C01L C017 C02D Se6 -1.4(9) . . . . ?
C01L C017 C02D C01I 179.8(8) . . . . ?
C01L C01E C01K O00T 178.2(8) . . . . ?
C01L C01E C01K C01R 0.7(13) . . . . ?
C01L C026 C02C P00F 177.5(7) . . . . ?
C01L C026 C02C C01R 0.3(14) . . . . ?
C01M C01D C02H C023 178.3(8) . . . . ?
C01M C01D C02H C042 -0.5(12) . . . . ?
C01N O012 C04P C05F -164.6(13) . . . . ?
C01N C02Y C03F P00E -177.7(9) . . . . ?
C01N C02Y C03F C03E 0.6(15) . . . . ?
C01O P00E C036 C02S 114.2(8) . . . . ?
C01O P00E C036 C034 -69.6(13) . . . . ?
C01O P00E C03F C02Y 65.2(12) . . . . ?
C01O P00E C03F C03E -113.2(7) . . . . ?
C01O C03Q C046 C044 -1.6(16) . . . . ?
C01O C04J C04Z C044 3.7(19) . . . . ?
C01P C01F C02F O00S -179.5(7) . . . . ?
C01P C01F C02F C030 3.5(13) . . . . ?
C01P C01X C027 C01C -177.6(8) . . . . ?
C01P C01X C027 C030 -1.6(13) . . . . ?
C01Q O00N C02K C031 -180.0(7) . . . . ?
C01Q C01I C02D Se6 178.2(7) . . . . ?
C01Q C01I C02D C017 -3.5(12) . . . . ?
C01R O015 C05M C064 -81.4(18) . . . . ?
C01S C025 C02G C01U 174.1(9) . . . . ?
C01S C025 C02G C02L 0.3(14) . . . . ?
C01S C025 C02X Se -175.5(8) . . . . ?
C01S C025 C02X C03S 0.6(15) . . . . ?
C01S C02R C03B P00I -3.5(12) . . . . ?
C01S C02R C03B C03A 178.3(9) . . . . ?
C01T O00O C03P C04M -162.1(9) . . . . ?
C01T C01A C01J C01X 178.9(8) . . . . ?
C01T C01A C01J C01Z 2.1(13) . . . . ?
C01U C021 C037 O00W -177.7(9) . . . . ?
C01U C021 C037 C033 0.5(14) . . . . ?
C01U C02G C02L C02B -173.9(9) . . . . ?
C01U C02G C02L C033 -0.2(15) . . . . ?
C01V C01B C02E O00X -179.1(8) . . . . ?
C01V C01B C02E C01G -0.9(13) . . . . ?
C01V C01C C01H C01G -0.7(13) . . . . ?
C01V C01C C01H C01Z -176.3(8) . . . . ?
C01V C01C C027 C01X 175.2(8) . . . . ?
C01V C01C C027 C030 -1.0(12) . . . . ?
C01X C01J C01Z C01H 1.4(13) . . . . ?
C01X C01J C01Z C020 -177.9(8) . . . . ?
C01X C027 C030 Se4 -177.0(7) . . . . ?
C01X C027 C030 C02F 4.0(12) . . . . ?
C01Y O00M C01I C01Q -179.9(7) . . . . ?
C01Y O00M C01I C02D -0.9(12) . . . . ?
C01Y C01W C02A C03X 176.6(8) . . . . ?
C01Z C01J C01X C01P 177.6(8) . . . . ?
C01Z C01J C01X C027 -2.6(12) . . . . ?
C01Z C020 C024 O00Q -175.1(7) . . . . ?
C01Z C020 C024 C01T -1.0(12) . . . . ?
C020 P00D C01G C01H 5.0(7) . . . . ?
C020 P00D C01G C02E -179.0(10) . . . . ?
C020 P00D C02U C03C 63.4(10) . . . . ?
C020 P00D C02U C04L -115.5(10) . . . . ?
C021 O00V C04K C04G 175.2(9) . . . . ?
C021 C01U C02G C025 -174.8(9) . . . . ?
C021 C01U C02G C02L -1.3(15) . . . . ?
C022 O00U C05T C06A -177.9(13) . . . . ?
C022 C028 C042 Se7 176.6(7) . . . . ?
C022 C028 C042 C02H -1.9(13) . . . . ?
C023 C026 C02C P00F -4.1(10) . . . . ?
C023 C026 C02C C01R 178.7(8) . . . . ?
C023 C02H C042 Se7 -177.6(7) . . . . ?
C023 C02H C042 C028 1.3(13) . . . . ?
C024 O00Q C02Z C03I 135.3(9) . . . . ?
C025 C01S C02R C02B 1.9(15) . . . . ?
C025 C01S C02R C03B -173.7(10) . . . . ?
C025 C01S C043 P00I 177.3(8) . . . . ?
C025 C01S C043 C03M -1.2(15) . . . . ?
C025 C02G C02L C02B -0.4(15) . . . . ?
C025 C02G C02L C033 173.3(9) . . . . ?
C025 C02X C03S O014 -179.0(10) . . . . ?
C025 C02X C03S C03M -1.0(16) . . . . ?
C026 C023 C02H C01D -0.6(13) . . . . ?
C026 C023 C02H C042 178.3(8) . . . . ?
C026 C023 C02P P00F 2.2(10) . . . . ?
C026 C023 C02P C022 -178.4(8) . . . . ?
C027 C01C C01H C01G 175.7(8) . . . . ?
C027 C01C C01H C01Z 0.0(12) . . . . ?
C027 C01C C01V Se4 2.3(10) . . . . ?
C027 C01C C01V C01B -177.7(8) . . . . ?
C028 O010 C04D C04T -170.9(8) . . . . ?
C028 C022 C02P P00F 178.1(7) . . . . ?
C028 C022 C02P C023 -1.1(13) . . . . ?
C029 P00F C02C C01R -69.8(12) . . . . ?
C029 P00F C02C C026 113.9(7) . . . . ?
C029 P00F C02P C022 65.6(11) . . . . ?
C029 P00F C02P C023 -115.2(7) . . . . ?
C029 C032 C039 C04N 0.3(19) . . . . ?
C029 C03D C04B C04N 4(2) . . . . ?
C02A C01W C01Y O00M 175.7(7) . . . . ?
C02B C02L C033 Se1 -2.1(11) . . . . ?
C02B C02L C033 C037 175.9(9) . . . . ?
C02B C02R C03B P00I -178.9(8) . . . . ?
C02B C02R C03B C03A 2.8(16) . . . . ?
C02B C02W C038 O011 -177.2(9) . . . . ?
C02B C02W C038 C03A 7.0(14) . . . . ?
C02C P00F C029 C032 -45.1(10) . . . . ?
C02C P00F C029 C03D 133.9(9) . . . . ?
C02C P00F C02P C022 177.0(10) . . . . ?
C02C P00F C02P C023 -3.8(7) . . . . ?
C02D C017 C01D C01M -0.6(14) . . . . ?
C02D C017 C01D C02H 178.7(8) . . . . ?
C02D C017 C01L C01E 0.9(12) . . . . ?
C02D C017 C01L C026 -178.6(8) . . . . ?
C02D C01I C01Q O00N 179.8(8) . . . . ?
C02D C01I C01Q C01M 0.9(13) . . . . ?
C02E O00X C05A C05U -164.4(11) . . . . ?
C02E C01B C01V Se4 -178.0(7) . . . . ?
C02E C01B C01V C01C 2.0(12) . . . . ?
C02E C01G C01H C01C 1.8(13) . . . . ?
C02E C01G C01H C01Z 177.5(8) . . . . ?
C02F O00S C03H C02Q -176.4(7) . . . . ?
C02F C01F C01P Se5 -178.7(7) . . . . ?
C02F C01F C01P C01X -0.9(12) . . . . ?
C02G C01U C021 O00V -178.8(9) . . . . ?
C02G C01U C021 C037 1.1(14) . . . . ?
C02G C025 C02X Se -1.2(11) . . . . ?
C02G C025 C02X C03S 175.0(10) . . . . ?
C02G C02L C033 Se1 -176.1(8) . . . . ?
C02G C02L C033 C037 1.9(14) . . . . ?
C02H C01D C01M Se7 -0.5(9) . . . . ?
C02H C01D C01M C01Q 178.6(8) . . . . ?
C02H C023 C026 C01L 0.9(13) . . . . ?
C02H C023 C026 C02C -177.5(8) . . . . ?
C02H C023 C02P P00F -179.0(7) . . . . ?
C02H C023 C02P C022 0.4(13) . . . . ?
C02I O00Y C04H C04W -179.3(10) . . . . ?
C02J C02N C03L O019 -177.4(11) . . . . ?
C02J C02N C03L C034 2.4(16) . . . . ?
C02J C02S C036 P00E 178.9(8) . . . . ?
C02J C02S C036 C034 2.0(16) . . . . ?
C02J C02S C03E C03F -179.6(9) . . . . ?
C02J C02S C03E C03J -2.6(15) . . . . ?
C02J C02T C03K Se2 -0.2(11) . . . . ?
C02J C02T C03K C02I 179.7(9) . . . . ?
C02J C02T C03O C02M -179.2(10) . . . . ?
C02J C02T C03O C03J 2.8(15) . . . . ?
C02K O00N C01Q C01I 169.2(7) . . . . ?
C02K O00N C01Q C01M -12.0(12) . . . . ?
C02K C031 C04V C05R 178.1(11) . . . . ?
C02L C02B C02R C01S -2.0(15) . . . . ?
C02L C02B C02R C03B 173.3(10) . . . . ?
C02L C02B C02W Se1 1.4(11) . . . . ?
C02L C02B C02W C038 -178.3(9) . . . . ?
C02L C033 C037 O00W 176.1(8) . . . . ?
C02L C033 C037 C021 -2.0(14) . . . . ?
C02N C02J C02S C036 -2.3(16) . . . . ?
C02N C02J C02S C03E -178.2(10) . . . . ?
C02N C02J C02T C03K 0.1(15) . . . . ?
C02N C02J C02T C03O 178.1(10) . . . . ?
C02O O00L C01F C01P -9.7(13) . . . . ?
C02O O00L C01F C02F 173.1(8) . . . . ?
C02O C03W C03Z C05G 179.6(12) . . . . ?
C02P P00F C029 C032 54.5(10) . . . . ?
C02P P00F C029 C03D -126.5(9) . . . . ?
C02P P00F C02C C01R -179.3(11) . . . . ?
C02P P00F C02C C026 4.4(7) . . . . ?
C02P C022 C028 O010 -178.8(8) . . . . ?
C02P C022 C028 C042 1.9(13) . . . . ?
C02P C023 C026 C01L 179.8(8) . . . . ?
C02P C023 C026 C02C 1.3(12) . . . . ?
C02P C023 C02H C01D -179.4(8) . . . . ?
C02P C023 C02H C042 -0.5(14) . . . . ?
C02R C01S C025 C02G -1.0(15) . . . . ?
C02R C01S C025 C02X 173.2(10) . . . . ?
C02R C01S C043 P00I 4.3(12) . . . . ?
C02R C01S C043 C03M -174.2(10) . . . . ?
C02R C02B C02L C02G 1.3(15) . . . . ?
C02R C02B C02L C033 -172.6(9) . . . . ?
C02R C02B C02W Se1 174.3(8) . . . . ?
C02R C02B C02W C038 -5.4(14) . . . . ?
C02S C02J C02N Se2 179.1(8) . . . . ?
C02S C02J C02N C03L 0.0(16) . . . . ?
C02S C02J C02T C03K -178.9(9) . . . . ?
C02S C02J C02T C03O -1.0(15) . . . . ?
C02S C03E C03F P00E -1.1(11) . . . . ?
C02S C03E C03F C02Y -179.9(9) . . . . ?
C02S C03E C03J C03O 4.5(15) . . . . ?
C02S C03E C03J C03T 178.0(10) . . . . ?
C02T C02J C02N Se2 0.1(12) . . . . ?
C02T C02J C02N C03L -179.0(10) . . . . ?
C02T C02J C02S C036 176.7(10) . . . . ?
C02T C02J C02S C03E 0.8(15) . . . . ?
C02U P00D C01G C01H 113.7(7) . . . . ?
C02U P00D C01G C02E -70.3(10) . . . . ?
C02U P00D C020 C01Z -112.9(7) . . . . ?
C02U P00D C020 C024 66.7(10) . . . . ?
C02U C03C C04O C04Q 1.3(19) . . . . ?
C02U C04L C051 C04Q 2(2) . . . . ?
C02V C02Q C03H O00S 174.7(7) . . . . ?
C02W C02B C02L C02G 174.4(9) . . . . ?
C02W C02B C02L C033 0.5(14) . . . . ?
C02W C02B C02R C01S -175.0(9) . . . . ?
C02W C02B C02R C03B 0.4(16) . . . . ?
C02W C038 C03A O018 178.8(10) . . . . ?
C02W C038 C03A C03B -4.0(16) . . . . ?
C02X C025 C02G C01U -0.4(14) . . . . ?
C02X C025 C02G C02L -174.2(9) . . . . ?
C02Y O00R C03Y C03N 176.3(9) . . . . ?
C02Y C01N C03T Se3 179.2(8) . . . . ?
C02Y C01N C03T C03J 0.9(15) . . . . ?
C02Z O00Q C024 C01T 53.1(12) . . . . ?
C02Z O00Q C024 C020 -133.0(9) . . . . ?
C02Z C03I C04C C055 -177.8(11) . . . . ?
C032 C029 C03D C04B -1.6(18) . . . . ?
C032 C039 C04N C04B 2(2) . . . . ?
C034 O013 C04R C052 -90.4(15) . . . . ?
C035 O00Z C047 C04F 176.3(9) . . . . ?
C035 C02I C03K Se2 179.0(8) . . . . ?
C035 C02I C03K C02T -0.9(14) . . . . ?
C035 C02M C03O C02T 0.0(15) . . . . ?
C035 C02M C03O C03J 178.1(9) . . . . ?
C036 P00E C01O C03Q 120.5(9) . . . . ?
C036 P00E C01O C04J -60.0(10) . . . . ?
C036 P00E C03F C02Y 176.9(12) . . . . ?
C036 P00E C03F C03E -1.5(8) . . . . ?
C036 C02S C03E C03F 4.4(14) . . . . ?
C036 C02S C03E C03J -178.7(10) . . . . ?
C036 C034 C03L O019 177.1(11) . . . . ?
C036 C034 C03L C02N -2.7(17) . . . . ?
C037 O00W C041 C03U -157.9(11) . . . . ?
C038 O011 C03R C04I 170.7(9) . . . . ?
C038 C03A C03B P00I -178.6(9) . . . . ?
C038 C03A C03B C02R -1.0(15) . . . . ?
C03A O018 C066 C063 -148.0(15) . . . . ?
C03B P00I C043 C01S -5.2(8) . . . . ?
C03B P00I C043 C03M 172.9(12) . . . . ?
C03B P00I C049 C05B 139.5(7) . . . . ?
C03B P00I C049 C05V -39.7(8) . . . . ?
C03C C02U C04L C051 -1.9(18) . . . . ?
C03C C04O C04Q C051 -1(2) . . . . ?
C03D C029 C032 C039 -0.3(17) . . . . ?
C03D C04B C04N C039 -4(2) . . . . ?
C03E C02S C036 P00E -5.2(12) . . . . ?
C03E C02S C036 C034 177.9(10) . . . . ?
C03E C03J C03O C02M 177.3(10) . . . . ?
C03E C03J C03O C02T -4.5(15) . . . . ?
C03E C03J C03T Se3 -175.8(8) . . . . ?
C03E C03J C03T C01N 3.0(15) . . . . ?
C03F P00E C01O C03Q -139.3(8) . . . . ?
C03F P00E C01O C04J 40.2(10) . . . . ?
C03F P00E C036 C02S 3.7(8) . . . . ?
C03F P00E C036 C034 179.8(12) . . . . ?
C03F C03E C03J C03O -178.8(10) . . . . ?
C03F C03E C03J C03T -5.3(16) . . . . ?
C03H O00S C02F C01F -178.5(7) . . . . ?
C03H O00S C02F C030 -1.7(12) . . . . ?
C03H C02Q C02V C04S 175.4(8) . . . . ?
C03J C03E C03F P00E -177.9(8) . . . . ?
C03J C03E C03F C02Y 3.3(15) . . . . ?
C03K C02I C035 O00Z 178.8(9) . . . . ?
C03K C02I C035 C02M -0.4(14) . . . . ?
C03K C02T C03O C02M -1.3(16) . . . . ?
C03K C02T C03O C03J -179.3(10) . . . . ?
C03L O019 C04X C05C 162.8(12) . . . . ?
C03L C034 C036 P00E -175.3(9) . . . . ?
C03L C034 C036 C02S 0.5(17) . . . . ?
C03M O016 C05I C05Y 178.9(14) . . . . ?
C03O C02M C035 O00Z -178.3(10) . . . . ?
C03O C02M C035 C02I 0.8(14) . . . . ?
C03O C02T C03K Se2 -178.2(8) . . . . ?
C03O C02T C03K C02I 1.7(15) . . . . ?
C03O C03J C03T Se3 -2.2(12) . . . . ?
C03O C03J C03T C01N 176.6(9) . . . . ?
C03P O00O C01T C01A -36.8(13) . . . . ?
C03P O00O C01T C024 144.9(9) . . . . ?
C03P C04M C05P C06D 170.5(13) . . . . ?
C03Q C01O C04J C04Z -2.6(17) . . . . ?
C03R O011 C038 C02W 20.3(15) . . . . ?
C03R O011 C038 C03A -163.6(9) . . . . ?
C03R C04I C053 C05H -65.9(16) . . . . ?
C03S O014 C04U C05N -163.1(18) . . . . ?
C03S C03M C043 P00I -177.1(9) . . . . ?
C03S C03M C043 C01S 0.8(16) . . . . ?
C03T C01N C02Y O00R 177.4(9) . . . . ?
C03T C01N C02Y C03F -2.7(16) . . . . ?
C03T C03J C03O C02M 3.5(15) . . . . ?
C03T C03J C03O C02T -178.3(9) . . . . ?
C03V O00P C01B C01V 35.9(14) . . . . ?
C03V O00P C01B C02E -146.2(10) . . . . ?
C03V C058 C05X C05Z 167.7(14) . . . . ?
C03Y O00R C02Y C01N 72.1(12) . . . . ?
C03Y O00R C02Y C03F -107.8(11) . . . . ?
C03Y C03N C04Y C05E -178.1(11) . . . . ?
C040 C048 C04T C04D 63.9(15) . . . . ?
C041 O00W C037 C021 -86.0(12) . . . . ?
C041 O00W C037 C033 95.8(12) . . . . ?
C041 C03U C057 C05J -179.6(13) . . . . ?
C043 P00I C03B C02R 4.9(8) . . . . ?
C043 P00I C03B C03A -177.4(12) . . . . ?
C043 P00I C049 C05B -122.3(7) . . . . ?
C043 P00I C049 C05V 58.5(8) . . . . ?
C043 C01S C025 C02G -173.7(10) . . . . ?
C043 C01S C025 C02X 0.5(16) . . . . ?
C043 C01S C02R C02B 174.9(10) . . . . ?
C043 C01S C02R C03B -0.6(14) . . . . ?
C043 C03M C03S O014 178.5(11) . . . . ?
C043 C03M C03S C02X 0.3(18) . . . . ?
C045 O00T C01K C01E 73.7(12) . . . . ?
C045 O00T C01K C01R -108.6(10) . . . . ?
C045 C04A C04E C05K -176.0(13) . . . . ?
C046 C044 C04Z C04J -4(2) . . . . ?
C047 O00Z C035 C02I -179.3(9) . . . . ?
C047 O00Z C035 C02M -0.1(15) . . . . ?
C047 C04F C050 C05O -179.7(12) . . . . ?
C049 P00I C03B C02R 113.2(8) . . . . ?
C049 P00I C03B C03A -69.1(13) . . . . ?
C049 P00I C043 C01S -115.4(8) . . . . ?
C049 P00I C043 C03M 62.6(13) . . . . ?
C049 C05B C065 C05W 0.0 . . . . ?
C05B C049 C05V C068 0.0 . . . . ?
C05B C065 C05W C068 0.0 . . . . ?
C065 C05W C068 C05V 0.0 . . . . ?
C05W C068 C05V C049 0.0 . . . . ?
C05V C049 C05B C065 0.0 . . . . ?
C04D O010 C028 C022 162.4(8) . . . . ?
C04D O010 C028 C042 -18.4(13) . . . . ?
C04H O00Y C02I C035 -167.8(10) . . . . ?
C04H O00Y C02I C03K 13.4(15) . . . . ?
C04H C04W C05S C062 -69(2) . . . . ?
C04J C01O C03Q C046 1.6(15) . . . . ?
C04K O00V C021 C01U 7.9(14) . . . . ?
C04K O00V C021 C037 -172.0(9) . . . . ?
C04K C04G C056 C05L 175.9(12) . . . . ?
C04L C02U C03C C04O 0.2(17) . . . . ?
C04O C04Q C051 C04L -1(2) . . . . ?
C04P O012 C01N C02Y 146.9(12) . . . . ?
C04P O012 C01N C03T -34.5(17) . . . . ?
C04P C05F C060 C14 -176.9(17) . . . . ?
C04R O013 C034 C036 120.3(12) . . . . ?
C04R O013 C034 C03L -65.1(15) . . . . ?
C04R C052 C05Q C06F 168.3(18) . . . . ?
C04U O014 C03S C02X -44(2) . . . . ?
C04U O014 C03S C03M 138.1(15) . . . . ?
C04U C05N C06E C06H 172(3) . . . . ?
C04X O019 C03L C02N 43.5(17) . . . . ?
C04X O019 C03L C034 -136.3(12) . . . . ?
C04X C05C C067 C13 86(2) . . . . ?
C04Y C03N C03Y O00R -68.5(13) . . . . ?
C04Z C044 C046 C03Q 2.7(19) . . . . ?
C056 C04G C04K O00V 68.4(13) . . . . ?
C057 C03U C041 O00W 69.8(14) . . . . ?
C05A O00X C02E C01B -78.5(12) . . . . ?
C05A O00X C02E C01G 103.3(11) . . . . ?
C05A C05U C069 C06G -177.5(18) . . . . ?
C05I O016 C03M C03S 75.1(15) . . . . ?
C05I O016 C03M C043 -107.5(14) . . . . ?
C05I C05Y C061 C5 -57(3) . . . . ?
C05M O015 C01R C01K -68.2(15) . . . . ?
C05M O015 C01R C02C 117.2(13) . . . . ?
C05M C064 C3 C2 -42(3) . . . . ?
C05T O00U C022 C028 73.5(14) . . . . ?
C05T O00U C022 C02P -110.0(13) . . . . ?
C05T C06A C1 C22 -175(2) . . . . ?
C066 O018 C03A C038 -68.2(17) . . . . ?
C066 O018 C03A C03B 114.6(15) . . . . ?
C066 C063 C18 C26 -172(3) . . . . ?
C18 C063 C066 O018 160(3) . . . . ?
